data_7041992
loop_
_publ_author_name
'Canaj, Angelos B.'
'Kalofolias, Dimitris A.'
'Siczek, Milosz'
'Lis, Tadeusz'
'McNab, Robbie'
'Lorusso, Giulia'
'Inglis, Ross'
'Evangelisti, Marco'
'Milios, Constantinos J.'

_publ_section_title
;
 Tetradecanuclearity in 3d-4f chemistry: relaxation and magnetocaloric
 effects in [NiLn] species.
;
_journal_issue 11
_journal_name_full 'Dalton transactions (Cambridge, England : 2003)'
_journal_page_first 3449
_journal_page_last 3452
_journal_paper_doi 10.1039/c7dt00102a
_journal_volume 46
_journal_year 2017
_chemical_formula_moiety 'C152 H154 Dy8 N12 Ni6 O52, (C2 H3 N), 2(N O3), 0.5(H2 O)'
_chemical_formula_sum 'C154 H158 Dy8 N15 Ni6 O58.5'
_chemical_formula_weight 4807.20
_space_group_crystal_system triclinic
_space_group_IT_number 2
_space_group_name_Hall '-P 1'
_space_group_name_H-M_alt 'P -1'
_symmetry_space_group_name_Hall '-P 1'
_symmetry_space_group_name_H-M 'P -1'
_atom_sites_solution_hydrogens mixed
_audit_creation_method SHELXL-2014/7
_audit_update_record
;
2016-12-02 deposited with the CCDC.
2017-02-09 downloaded from the CCDC.
;
_cell_angle_alpha 69.78(4)
_cell_angle_beta 83.79(3)
_cell_angle_gamma 84.34(3)
_cell_formula_units_Z 1
_cell_length_a 14.200(5)
_cell_length_b 18.006(7)
_cell_length_c 18.029(7)
_cell_measurement_reflns_used 7862
_cell_measurement_temperature 90(2)
_cell_measurement_theta_max 25.663
_cell_measurement_theta_min 2.715
_cell_volume 4291(3)
_computing_cell_refinement 'CrysAlis PRO (Agilent, 2011)'
_computing_data_collection 'CrysAlis PRO (Agilent, 2011)'
_computing_data_reduction 'CrysAlis PRO (Agilent, 2011)'
_computing_structure_refinement 'SHELXL-2014/7 (Sheldrick, 2014)'
_computing_structure_solution 'SHELXS-97 (Sheldrick, 1990)'
_diffrn_ambient_temperature 90(2)
_diffrn_measured_fraction_theta_full 0.986
_diffrn_measured_fraction_theta_max 0.986
_diffrn_measurement_device_type
;
Xcalibur R kappa-geometry diffractometer with a Ruby CCD detector
;
_diffrn_measurement_method w/
_diffrn_radiation_type MoK\a
_diffrn_radiation_wavelength 0.71073
_diffrn_reflns_av_R_equivalents 0.0530
_diffrn_reflns_av_unetI/netI 0.0928
_diffrn_reflns_Laue_measured_fraction_full 0.986
_diffrn_reflns_Laue_measured_fraction_max 0.986
_diffrn_reflns_limit_h_max 17
_diffrn_reflns_limit_h_min -17
_diffrn_reflns_limit_k_max 21
_diffrn_reflns_limit_k_min -21
_diffrn_reflns_limit_l_max 19
_diffrn_reflns_limit_l_min -21
_diffrn_reflns_number 31346
_diffrn_reflns_point_group_measured_fraction_full 0.986
_diffrn_reflns_point_group_measured_fraction_max 0.986
_diffrn_reflns_theta_full 25.500
_diffrn_reflns_theta_max 25.663
_diffrn_reflns_theta_min 2.715
_exptl_absorpt_coefficient_mu 4.164
_exptl_absorpt_correction_T_max 0.845
_exptl_absorpt_correction_T_min 0.455
_exptl_absorpt_correction_type analytical
_exptl_absorpt_process_details
;
CrysAlis RED, Oxford Diffraction Ltd.,
Version 1.171.32.5
Analytical numeric absorption correction using a
multifaceted crystal model based on expressions
derived by R.C. Clark & J.S. Reid.
(Clark, R. C. & Reid, J. S. (1995). Acta Cryst. A51, 887-897)
;
_exptl_crystal_colour orange
_exptl_crystal_density_diffrn 1.860
_exptl_crystal_description plate
_exptl_crystal_F_000 2351
_exptl_crystal_size_max 0.260
_exptl_crystal_size_mid 0.110
_exptl_crystal_size_min 0.050
_refine_diff_density_max 1.958
_refine_diff_density_min -1.057
_refine_diff_density_rms 0.180
_refine_ls_extinction_method none
_refine_ls_goodness_of_fit_ref 1.034
_refine_ls_hydrogen_treatment constr
_refine_ls_matrix_type full
_refine_ls_number_parameters 1117
_refine_ls_number_reflns 16022
_refine_ls_number_restraints 6
_refine_ls_restrained_S_all 1.034
_refine_ls_R_factor_all 0.1088
_refine_ls_R_factor_gt 0.0607
_refine_ls_shift/su_max 0.004
_refine_ls_shift/su_mean 0.000
_refine_ls_structure_factor_coef Fsqd
_refine_ls_weighting_details 'w=1/[\s^2^(Fo^2^)+(0.0848P)^2^+15.1043P] where P=(Fo^2^+2Fc^2^)/3'
_refine_ls_weighting_scheme calc
_refine_ls_wR_factor_gt 0.1499
_refine_ls_wR_factor_ref 0.1897
_reflns_Friedel_coverage 0.000
_reflns_number_gt 10025
_reflns_number_total 16022
_reflns_threshold_expression 'I > 2\s(I)'
_cod_data_source_file c7dt00102a2.cif
_cod_data_source_block at2075a
_cod_depositor_comments 'Adding full bibliography for 7041992--7041993.cif.'
_cod_original_formula_sum 'C154 H158 Dy8 N15 Ni6 O58.50'
_cod_database_code 7041992
_shelx_shelxl_version_number 2014/7
_shelx_space_group_comment
;
The symmetry employed for this shelxl refinement is uniquely defined
by the following loop, which should always be used as a source of
symmetry information in preference to the above space-group names.
They are only intended as comments.
;
_shelx_estimated_absorpt_t_min 0.411
_shelx_estimated_absorpt_t_max 0.819

loop_
_space_group_symop_operation_xyz
'x, y, z'
'-x, -y, -z'

loop_
_atom_site_label
_atom_site_type_symbol
_atom_site_fract_x
_atom_site_fract_y
_atom_site_fract_z
_atom_site_U_iso_or_equiv
_atom_site_adp_type
_atom_site_occupancy
_atom_site_site_symmetry_order
_atom_site_calc_flag
_atom_site_refinement_flags_posn
_atom_site_refinement_flags_adp
_atom_site_refinement_flags_occupancy
_atom_site_disorder_assembly
_atom_site_disorder_group
Dy11 Dy 0.4610(11) 0.5342(10) 0.5916(8) 0.074(5) Uiso 0.089(4) 1 d . . P A .
Dy12 Dy 0.4108(15) 0.4851(13) 0.6012(11) 0.073(6) Uiso 0.059(3) 1 d . . P A .
Dy21 Dy 0.3193(13) 0.6394(11) 0.3811(10) 0.085(7) Uiso 0.089(4) 1 d . . P A .
Dy22 Dy 0.2698(14) 0.5881(13) 0.3932(10) 0.076(6) Uiso 0.059(3) 1 d . . P A .
Dy31 Dy 0.5314(12) 0.7181(11) 0.4193(9) 0.088(5) Uiso 0.089(4) 1 d . . P A .
Dy32 Dy 0.4757(15) 0.6757(14) 0.4244(13) 0.077(8) Uiso 0.059(3) 1 d . . P A .
Dy41 Dy 0.3116(10) 0.5637(12) 0.7784(9) 0.089(6) Uiso 0.089(4) 1 d . . P A .
Dy42 Dy 0.272(2) 0.5111(17) 0.7899(16) 0.107(11) Uiso 0.059(3) 1 d . . P A .
Dy1 Dy 0.43884(7) 0.50949(7) 0.59832(4) 0.0313(4) Uani 0.852(7) 1 d . . P A .
Dy2 Dy 0.29402(8) 0.61996(7) 0.38869(5) 0.0361(4) Uani 0.852(7) 1 d . . P A .
Dy3 Dy 0.50201(8) 0.69486(7) 0.42708(4) 0.0405(4) Uani 0.852(7) 1 d . . P A .
Dy4 Dy 0.29949(7) 0.52914(9) 0.79072(5) 0.0392(5) Uani 0.852(7) 1 d . . P A .
Ni1 Ni 0.27299(10) 0.38019(10) 0.71960(8) 0.0449(4) Uani 1 1 d . . . . .
Ni2 Ni 0.48261(11) 0.64469(10) 0.68617(8) 0.0510(4) Uani 1 1 d . . . . .
Ni3 Ni 0.09135(12) 0.72723(12) 0.37492(9) 0.0606(5) Uani 1 1 d . . . . .
O1 O 0.3752(5) 0.6195(5) 0.4969(4) 0.0449(19) Uani 1 1 d . . . . .
H1 H 0.3401 0.6481 0.5200 0.054 Uiso 1 1 d R U . A .
O2 O 0.5412(5) 0.3934(5) 0.6345(4) 0.053(2) Uani 1 1 d . . . . .
H2 H 0.5290 0.3705 0.6847 0.063 Uiso 1 1 d R U . A .
O3 O 0.4420(5) 0.4385(5) 0.5034(4) 0.0468(19) Uani 1 1 d . . . . .
H3 H 0.3876 0.4411 0.4855 0.056 Uiso 1 1 d R U . A .
O4 O 0.3851(5) 0.4411(5) 0.7327(4) 0.0445(19) Uani 1 1 d . . . . .
H4 H 0.4284 0.4110 0.7607 0.053 Uiso 1 1 d R U . A .
O5 O 0.3633(5) 0.5986(5) 0.6634(4) 0.049(2) Uani 1 1 d . . . . .
H5 H 0.3242 0.6341 0.6353 0.059 Uiso 1 1 d R U . A .
O2A O 0.1981(5) 0.4356(5) 0.7888(4) 0.050(2) Uani 1 1 d . . . . .
C1A C 0.1242(8) 0.3187(9) 0.8747(7) 0.057(3) Uani 1 1 d . . . . .
C2A C 0.1240(8) 0.4012(9) 0.8341(6) 0.052(3) Uani 1 1 d . . . . .
C3A C 0.0402(7) 0.4484(9) 0.8404(7) 0.056(3) Uani 1 1 d . . . . .
H3A H 0.0398 0.5039 0.8127 0.067 Uiso 1 1 calc R U . . .
C4A C -0.0385(10) 0.4188(10) 0.8837(8) 0.064(4) Uani 1 1 d . . . . .
H4A H -0.0925 0.4535 0.8866 0.077 Uiso 1 1 calc R U . . .
C5A C -0.1290(11) 0.3069(12) 0.9674(9) 0.095(6) Uani 1 1 d . . . . .
H5A H -0.1833 0.3421 0.9680 0.115 Uiso 1 1 calc R U . . .
C6A C -0.1339(13) 0.2293(14) 1.0066(12) 0.137(10) Uani 1 1 d . . . . .
H6A H -0.1913 0.2102 1.0362 0.165 Uiso 1 1 calc R U . . .
C7A C -0.0537(12) 0.1738(12) 1.0049(11) 0.115(8) Uani 1 1 d . . . . .
H7A H -0.0584 0.1183 1.0303 0.138 Uiso 1 1 calc R U . . .
C8A C 0.0307(11) 0.2048(11) 0.9644(9) 0.097(6) Uani 1 1 d . . . . .
H8A H 0.0849 0.1694 0.9644 0.116 Uiso 1 1 calc R U . . .
C9A C 0.0391(10) 0.2880(10) 0.9228(8) 0.076(5) Uani 1 1 d . . . . .
C10A C -0.0429(9) 0.3369(10) 0.9250(8) 0.073(4) Uani 1 1 d . . . . .
C11A C 0.2086(9) 0.2657(8) 0.8693(7) 0.055(3) Uani 1 1 d . . . . .
H11A H 0.2139 0.2159 0.9107 0.066 Uiso 1 1 calc R U . . .
N1A N 0.2748(6) 0.2807(6) 0.8140(5) 0.047(2) Uani 1 1 d . . . . .
C12A C 0.3557(8) 0.2212(8) 0.8137(7) 0.052(3) Uani 1 1 d . . . . .
C13A C 0.3264(10) 0.1395(10) 0.8336(8) 0.081(5) Uani 1 1 d . . . . .
H13A H 0.3828 0.1036 0.8323 0.121 Uiso 1 1 calc R U . . .
H13B H 0.2934 0.1224 0.8867 0.121 Uiso 1 1 calc R U . . .
H13C H 0.2838 0.1382 0.7948 0.121 Uiso 1 1 calc R U . . .
C14A C 0.4290(9) 0.2271(10) 0.8669(7) 0.073(5) Uani 1 1 d . . . . .
H14A H 0.4457 0.2823 0.8512 0.109 Uiso 1 1 calc R U . . .
H14B H 0.4024 0.2096 0.9222 0.109 Uiso 1 1 calc R U . . .
H14C H 0.4860 0.1934 0.8615 0.109 Uiso 1 1 calc R U . . .
C15A C 0.4001(9) 0.2494(9) 0.7263(7) 0.059(4) Uani 1 1 d . . . . .
O1A O 0.3688(5) 0.3107(5) 0.6757(4) 0.052(2) Uani 1 1 d . . . . .
O3A O 0.4700(7) 0.2086(6) 0.7075(5) 0.069(3) Uani 1 1 d . . . . .
O2B O 0.4296(6) 0.5997(5) 0.8004(4) 0.055(2) Uani 1 1 d . . . . .
C1B C 0.4175(9) 0.7241(8) 0.8250(7) 0.052(3) Uani 1 1 d . . . . .
C2B C 0.4217(8) 0.6412(10) 0.8505(7) 0.059(4) Uani 1 1 d . . . . .
C3B C 0.4171(9) 0.5945(9) 0.9330(7) 0.057(3) Uani 1 1 d . . . . .
H3B H 0.4197 0.5383 0.9494 0.068 Uiso 1 1 calc R U . . .
C4B C 0.4090(9) 0.6320(10) 0.9879(7) 0.059(4) Uani 1 1 d . . . . .
H4B H 0.4091 0.6006 1.0425 0.070 Uiso 1 1 calc R U . . .
C5B C 0.3924(10) 0.7499(10) 1.0261(8) 0.063(4) Uani 1 1 d . . . . .
H5B H 0.3890 0.7178 1.0805 0.076 Uiso 1 1 calc R U . . .
C6B C 0.3893(10) 0.8301(10) 1.0057(8) 0.069(4) Uani 1 1 d . . . . .
H6B H 0.3836 0.8538 1.0457 0.082 Uiso 1 1 calc R U . . .
C7B C 0.3944(10) 0.8779(10) 0.9256(9) 0.071(4) Uani 1 1 d . . . . .
H7B H 0.3925 0.9340 0.9115 0.086 Uiso 1 1 calc R U . . .
C8B C 0.4024(11) 0.8437(10) 0.8662(8) 0.074(4) Uani 1 1 d . . . . .
H8B H 0.4055 0.8765 0.8119 0.089 Uiso 1 1 calc R U . . .
C9B C 0.4058(8) 0.7606(9) 0.8870(7) 0.054(3) Uani 1 1 d . . . . .
C10B C 0.4007(9) 0.7137(9) 0.9672(7) 0.059(4) Uani 1 1 d . . . . .
C11B C 0.4124(9) 0.7755(9) 0.7444(7) 0.060(3) Uani 1 1 d . . . . .
H11B H 0.3911 0.8295 0.7350 0.072 Uiso 1 1 calc R U . . .
N1B N 0.4355(8) 0.7523(6) 0.6826(6) 0.057(3) Uani 1 1 d . . . . .
C12B C 0.4304(12) 0.8131(9) 0.6025(8) 0.069(4) Uani 1 1 d . . . . .
C13B C 0.3315(12) 0.8538(10) 0.5891(8) 0.083(5) Uani 1 1 d . . . . .
H13D H 0.3316 0.8932 0.5357 0.124 Uiso 1 1 calc R U . . .
H13E H 0.2861 0.8142 0.5948 0.124 Uiso 1 1 calc R U . . .
H13F H 0.3132 0.8801 0.6283 0.124 Uiso 1 1 calc R U . . .
C14B C 0.5056(15) 0.8724(10) 0.5906(9) 0.101(6) Uani 1 1 d . . . . .
H14D H 0.5030 0.9129 0.5378 0.152 Uiso 1 1 calc R U . . .
H14E H 0.4933 0.8979 0.6311 0.152 Uiso 1 1 calc R U . . .
H14F H 0.5687 0.8445 0.5953 0.152 Uiso 1 1 calc R U . . .
C15B C 0.4581(10) 0.7703(9) 0.5427(7) 0.062(4) Uani 1 1 d . . . . .
O1B O 0.4436(8) 0.8053(6) 0.4710(5) 0.082(3) Uani 1 1 d . . . . .
O3B O 0.4984(6) 0.7013(5) 0.5645(4) 0.053(2) Uani 1 1 d . . . . .
O2C O 0.0139(7) 0.7659(6) 0.2951(5) 0.074(3) Uani 1 1 d . . . . .
C1C C -0.0365(9) 0.8878(9) 0.3176(8) 0.063(4) Uani 1 1 d . . . . .
C2C C -0.0286(9) 0.8381(9) 0.2734(8) 0.066(4) Uani 1 1 d . . . . .
C3C C -0.0706(10) 0.8614(10) 0.1997(9) 0.074(4) Uani 1 1 d . . . . .
H3C H -0.0675 0.8259 0.1709 0.089 Uiso 1 1 calc R U . . .
C4C C -0.1161(10) 0.9368(10) 0.1702(9) 0.078(5) Uani 1 1 d . . . . .
H4C H -0.1431 0.9523 0.1207 0.094 Uiso 1 1 calc R U . . .
C5C C -0.1700(11) 1.0652(10) 0.1800(8) 0.080(5) Uani 1 1 d . . . . .
H5C H -0.2020 1.0777 0.1331 0.096 Uiso 1 1 calc R U . . .
C6C C -0.1685(14) 1.1201(12) 0.2181(10) 0.103(7) Uani 1 1 d . . . . .
H6C H -0.1986 1.1715 0.1961 0.124 Uiso 1 1 calc R U . . .
C7C C -0.1252(15) 1.1021(12) 0.2858(9) 0.119(8) Uani 1 1 d . . . . .
H7C H -0.1251 1.1416 0.3097 0.143 Uiso 1 1 calc R U . . .
C8C C -0.0814(12) 1.0287(11) 0.3213(9) 0.089(5) Uani 1 1 d . . . . .
H8C H -0.0513 1.0180 0.3688 0.107 Uiso 1 1 calc R U . . .
C9C C -0.0814(10) 0.9676(10) 0.2861(8) 0.073(4) Uani 1 1 d . . . . .
C10C C -0.1231(9) 0.9913(11) 0.2128(8) 0.075(5) Uani 1 1 d . . . . .
C11C C -0.0017(9) 0.8633(10) 0.3949(8) 0.068(4) Uani 1 1 d . . . . .
H11C H -0.0159 0.8972 0.4255 0.082 Uiso 1 1 calc R U . . .
N1C N 0.0467(8) 0.7993(7) 0.4242(6) 0.065(3) Uani 1 1 d . . . . .
C12C C 0.0767(9) 0.7733(10) 0.5073(7) 0.066(4) Uani 1 1 d . . . . .
C13C C -0.0004(11) 0.7224(10) 0.5650(8) 0.083(5) Uani 1 1 d . . . . .
H13G H 0.0187 0.7052 0.6194 0.124 Uiso 1 1 calc R U . . .
H13H H -0.0610 0.7541 0.5617 0.124 Uiso 1 1 calc R U . . .
H13I H -0.0075 0.6758 0.5504 0.124 Uiso 1 1 calc R U . . .
C14C C 0.0975(12) 0.8453(11) 0.5320(10) 0.096(6) Uani 1 1 d . . . . .
H14G H 0.1168 0.8257 0.5863 0.144 Uiso 1 1 calc R U . . .
H14H H 0.1487 0.8742 0.4959 0.144 Uiso 1 1 calc R U . . .
H14I H 0.0401 0.8808 0.5290 0.144 Uiso 1 1 calc R U . . .
C15C C 0.1667(10) 0.7184(8) 0.5098(7) 0.059(4) Uani 1 1 d . . . . .
O1C O 0.1734(6) 0.6837(6) 0.4563(4) 0.062(3) Uani 1 1 d . . . . .
O3C O 0.2253(6) 0.7064(6) 0.5587(5) 0.061(2) Uani 1 1 d . . . . .
O2D O 0.3486(6) 0.7442(6) 0.3665(5) 0.068(3) Uani 1 1 d . . . . .
C1D C 0.2754(10) 0.8213(11) 0.2521(9) 0.078(5) Uani 1 1 d . . . . .
C2D C 0.3070(11) 0.8079(10) 0.3270(9) 0.073(4) Uani 1 1 d . . . . .
C3D C 0.2927(17) 0.8761(12) 0.3547(13) 0.127(8) Uani 1 1 d . . . . .
H3D H 0.3220 0.8730 0.4007 0.152 Uiso 1 1 calc R U . . .
C4D C 0.2407(19) 0.9423(13) 0.3185(14) 0.147(10) Uani 1 1 d . . . . .
H4D H 0.2273 0.9814 0.3433 0.177 Uiso 1 1 calc R U . . .
C5D C 0.1504(13) 1.0257(14) 0.2047(16) 0.151(12) Uani 1 1 d . . . . .
H5D H 0.1376 1.0668 0.2270 0.182 Uiso 1 1 calc R U . . .
C6D C 0.1148(16) 1.0344(16) 0.1309(17) 0.156(12) Uani 1 1 d . . . . .
H6D H 0.0793 1.0820 0.1041 0.187 Uiso 1 1 calc R U . . .
C7D C 0.1313(16) 0.9721(15) 0.0952(17) 0.156(12) Uani 1 1 d . . . . .
H7D H 0.1084 0.9801 0.0453 0.187 Uiso 1 1 calc R U . . .
C8D C 0.1799(12) 0.9023(14) 0.1342(13) 0.142(11) Uani 1 1 d . . . . .
H8D H 0.1879 0.8601 0.1133 0.171 Uiso 1 1 calc R U . . .
C9D C 0.2187(13) 0.8940(13) 0.2077(12) 0.105(7) Uani 1 1 d . . . . .
C10D C 0.2049(13) 0.9559(12) 0.2444(14) 0.104(7) Uani 1 1 d . . . . .
C11D C 0.3038(12) 0.7630(14) 0.2166(11) 0.107(7) Uani 1 1 d . . . . .
H11D H 0.2966 0.7792 0.1614 0.128 Uiso 1 1 calc R U . . .
O1D O 0.3369(6) 0.6932(7) 0.2470(5) 0.071(3) Uani 1 1 d . . . . .
O2E O 0.2167(7) 0.5097(8) 0.9111(6) 0.088(4) Uani 1 1 d . . . . .
C1E C 0.2842(11) 0.3849(11) 1.0028(9) 0.080(5) Uani 1 1 d . . . . .
C2E C 0.2109(12) 0.4442(13) 0.9794(10) 0.089(4) Uani 1 1 d . . . . .
C3E C 0.1239(11) 0.4430(12) 1.0269(9) 0.089(4) Uani 1 1 d . . . . .
H3E H 0.0785 0.4867 1.0103 0.106 Uiso 1 1 calc R U . . .
C4E C 0.1021(12) 0.3811(12) 1.0960(9) 0.098(6) Uani 1 1 d . . . . .
H4E H 0.0402 0.3766 1.1224 0.118 Uiso 1 1 calc R U . . .
C5E C 0.1560(14) 0.2644(13) 1.2015(12) 0.101(4) Uani 1 1 d . . . . .
H5E H 0.0952 0.2640 1.2293 0.121 Uiso 1 1 calc R U . . .
C6E C 0.2251(18) 0.2095(16) 1.2307(17) 0.155(10) Uani 1 1 d . . . . .
H6E H 0.2102 0.1684 1.2792 0.186 Uiso 1 1 calc R U . . .
C7E C 0.3210(15) 0.2076(14) 1.1944(11) 0.123(8) Uani 1 1 d . . . . .
H7E H 0.3699 0.1716 1.2212 0.147 Uiso 1 1 calc R U . . .
C8E C 0.3387(14) 0.2644(11) 1.1137(12) 0.102(6) Uani 1 1 d . . . . .
H8E H 0.3971 0.2626 1.0830 0.122 Uiso 1 1 calc R U . . .
C9E C 0.2655(12) 0.3207(11) 1.0851(9) 0.084(5) Uani 1 1 d . . . . .
C10E C 0.1778(13) 0.3256(12) 1.1245(12) 0.101(4) Uani 1 1 d . . . . .
C11E C 0.3631(12) 0.3769(13) 0.9607(10) 0.096(6) Uani 1 1 d . . . . .
H11E H 0.4083 0.3343 0.9825 0.115 Uiso 1 1 calc R U . . .
O1E O 0.3808(7) 0.4273(7) 0.8884(5) 0.079(3) Uani 1 1 d . . . . .
O1F O 0.2831(5) 0.4704(5) 0.6108(4) 0.048(2) Uani 1 1 d . . . . .
O2F O 0.2319(5) 0.5117(5) 0.4903(4) 0.054(2) Uani 1 1 d . . . . .
C1F C 0.2231(8) 0.4713(8) 0.5619(7) 0.049(3) Uani 1 1 d . . . . .
C2F C 0.1332(9) 0.4300(8) 0.5965(7) 0.055(3) Uani 1 1 d . . . . .
N1F N 0.1596(7) 0.3581(6) 0.6661(5) 0.054(3) Uani 1 1 d . . . . .
H1F1 H 0.1764 0.3161 0.6494 0.064 Uiso 1 1 calc R U . . .
H1F2 H 0.1085 0.3457 0.7022 0.064 Uiso 1 1 calc R U . . .
C3F C 0.0892(9) 0.4064(9) 0.5344(7) 0.064(4) Uani 1 1 d . . . . .
H3F1 H 0.1329 0.3682 0.5183 0.097 Uiso 1 1 calc R U . . .
H3F2 H 0.0776 0.4537 0.4881 0.097 Uiso 1 1 calc R U . . .
H3F3 H 0.0291 0.3824 0.5572 0.097 Uiso 1 1 calc R U . . .
C4F C 0.0654(9) 0.4868(9) 0.6269(8) 0.068(4) Uani 1 1 d . . . . .
H4F1 H 0.0041 0.4634 0.6458 0.102 Uiso 1 1 calc R U . . .
H4F2 H 0.0564 0.5374 0.5837 0.102 Uiso 1 1 calc R U . . .
H4F3 H 0.0925 0.4958 0.6705 0.102 Uiso 1 1 calc R U . . .
O1G O 0.5515(5) 0.5443(5) 0.6703(4) 0.048(2) Uani 1 1 d . . . . .
O2G O 0.6928(5) 0.4784(6) 0.6673(4) 0.055(2) Uani 1 1 d . . . . .
C1G C 0.6382(8) 0.5304(8) 0.6838(6) 0.046(3) Uani 1 1 d . . . . .
C2G C 0.6807(9) 0.5792(10) 0.7269(8) 0.063(4) Uani 1 1 d . . . . .
N1G N 0.6210(7) 0.6568(7) 0.7069(6) 0.062(3) Uani 1 1 d . . . . .
H1G1 H 0.6487 0.6927 0.6629 0.075 Uiso 1 1 calc R U . . .
H1G2 H 0.6193 0.6759 0.7476 0.075 Uiso 1 1 calc R U . . .
C3G C 0.6642(10) 0.5334(10) 0.8157(7) 0.071(4) Uani 1 1 d . . . . .
H3G1 H 0.6869 0.5632 0.8459 0.107 Uiso 1 1 calc R U . . .
H3G2 H 0.6989 0.4813 0.8284 0.107 Uiso 1 1 calc R U . . .
H3G3 H 0.5962 0.5265 0.8297 0.107 Uiso 1 1 calc R U . . .
C4G C 0.7859(10) 0.5925(11) 0.7021(10) 0.087(5) Uani 1 1 d . . . . .
H4G1 H 0.7947 0.6176 0.6444 0.131 Uiso 1 1 calc R U . . .
H4G2 H 0.8230 0.5415 0.7183 0.131 Uiso 1 1 calc R U . . .
H4G3 H 0.8074 0.6271 0.7277 0.131 Uiso 1 1 calc R U . . .
O13 O 0.1528(6) 0.5992(6) 0.7347(5) 0.067(3) Uani 1 1 d . . . . .
O23 O 0.2376(7) 0.6703(7) 0.7763(6) 0.081(3) Uani 1 1 d . . . . .
N13 N 0.1624(9) 0.6645(9) 0.7476(7) 0.074(3) Uani 1 1 d . . . . .
O33 O 0.0971(9) 0.7181(8) 0.7368(7) 0.103(4) Uani 1 1 d . . . . .
O1M O 0.1527(5) 0.6519(5) 0.3325(4) 0.052(2) Uani 1 1 d . . . . .
C1M C 0.1342(9) 0.6520(9) 0.2573(7) 0.063(4) Uani 1 1 d . . . . .
H1M1 H 0.0715 0.6321 0.2605 0.095 Uiso 1 1 calc R U . . .
H1M2 H 0.1828 0.6176 0.2398 0.095 Uiso 1 1 calc R U . . .
H1M3 H 0.1355 0.7061 0.2192 0.095 Uiso 1 1 calc R U . . .
O1X O 0.6497(17) 0.7404(14) 0.4428(12) 0.086(6) Uiso 0.55 1 d D . P A 1
O2X O 0.7034(14) 0.6380(12) 0.5379(13) 0.094(6) Uiso 0.55 1 d D . P A 1
O3X O 0.7140(12) 0.7618(11) 0.5413(10) 0.073(5) Uiso 0.55 1 d D . P A 1
N1X N 0.6927(16) 0.7150(12) 0.5060(13) 0.079(7) Uiso 0.55 1 d D . P A 1
O1Y O 0.6783(14) 0.6759(13) 0.4759(13) 0.064(5) Uiso 0.45 1 d D . P A 2
O2Y O 0.6182(17) 0.7938(16) 0.4160(15) 0.091(7) Uiso 0.45 1 d D . P A 2
O3Y O 0.775(2) 0.771(2) 0.428(2) 0.149(13) Uiso 0.45 1 d D . P A 2
N1Y N 0.691(2) 0.7502(15) 0.448(2) 0.097(12) Uiso 0.45 1 d D . P A 2
N2N N 0.186(3) 1.067(3) 0.467(2) 0.054(10) Uiso 0.25 1 d . . P B 3
C3N C 0.233(3) 1.063(3) 0.514(3) 0.046(11) Uiso 0.25 1 d . . P B 3
C4N C 0.285(3) 1.061(3) 0.581(3) 0.049(11) Uiso 0.25 1 d . . P B 3
H4N1 H 0.2698 1.1102 0.5923 0.074 Uiso 0.25 1 calc R U P B 3
H4N2 H 0.3535 1.0556 0.5664 0.074 Uiso 0.25 1 calc R U P B 3
H4N3 H 0.2674 1.0157 0.6276 0.074 Uiso 0.25 1 calc R U P B 3
N1N N 0.495(4) 1.005(3) 0.705(3) 0.079(14) Uiso 0.25 1 d . . P C 4
C1N C 0.430(4) 1.019(3) 0.686(3) 0.062(14) Uiso 0.25 1 d . . P C 4
C2N C 0.351(4) 1.047(3) 0.662(3) 0.066(15) Uiso 0.25 1 d . . P C 4
H2N1 H 0.3183 1.0067 0.6512 0.099 Uiso 0.25 1 calc R U P C 4
H2N2 H 0.3129 1.0637 0.7030 0.099 Uiso 0.25 1 calc R U P C 4
H2N3 H 0.3589 1.0928 0.6135 0.099 Uiso 0.25 1 calc R U P C 4
O1W O 0.585(5) 1.002(5) 0.826(4) 0.18(3) Uiso 0.25 1 d . . P D 1

loop_
_atom_site_aniso_label
_atom_site_aniso_U_11
_atom_site_aniso_U_22
_atom_site_aniso_U_33
_atom_site_aniso_U_23
_atom_site_aniso_U_13
_atom_site_aniso_U_12
Dy1 0.0323(5) 0.0425(7) 0.0195(4) -0.0102(4) -0.0055(3) -0.0006(5)
Dy2 0.0361(6) 0.0487(8) 0.0219(4) -0.0099(4) -0.0091(3) 0.0041(6)
Dy3 0.0504(7) 0.0468(7) 0.0256(4) -0.0134(4) -0.0026(4) -0.0057(6)
Dy4 0.0389(5) 0.0539(9) 0.0277(5) -0.0178(4) -0.0047(3) 0.0008(5)
Ni1 0.0407(7) 0.0633(11) 0.0285(7) -0.0135(7) -0.0078(6) 0.0051(7)
Ni2 0.0581(9) 0.0608(11) 0.0378(8) -0.0225(7) -0.0066(7) 0.0039(8)
Ni3 0.0584(10) 0.0784(13) 0.0428(9) -0.0197(9) -0.0157(8) 0.0151(9)
O1 0.052(4) 0.057(5) 0.028(4) -0.019(4) -0.010(3) 0.009(4)
O2 0.056(5) 0.075(6) 0.028(4) -0.021(4) -0.006(3) 0.008(4)
O3 0.053(4) 0.057(5) 0.032(4) -0.016(4) -0.012(3) 0.007(4)
O4 0.039(4) 0.069(6) 0.026(4) -0.018(4) -0.014(3) 0.012(4)
O5 0.054(4) 0.058(5) 0.036(4) -0.017(4) -0.013(4) 0.015(4)
O2A 0.039(4) 0.078(6) 0.034(4) -0.022(4) -0.003(3) 0.002(4)
C1A 0.050(7) 0.081(10) 0.039(7) -0.020(7) -0.007(6) 0.004(7)
C2A 0.048(7) 0.084(10) 0.033(6) -0.030(6) -0.011(5) 0.007(7)
C3A 0.036(6) 0.092(11) 0.053(7) -0.043(7) -0.012(6) 0.010(6)
C4A 0.061(8) 0.086(12) 0.056(8) -0.043(8) -0.010(7) 0.015(8)
C5A 0.070(10) 0.125(16) 0.061(10) 0.000(10) 0.010(8) 0.000(10)
C6A 0.079(12) 0.15(2) 0.111(16) 0.036(15) 0.036(11) 0.010(13)
C7A 0.081(12) 0.092(14) 0.126(17) 0.014(12) 0.010(11) 0.004(10)
C8A 0.069(9) 0.117(16) 0.068(10) 0.001(10) 0.027(8) 0.003(10)
C9A 0.069(9) 0.090(12) 0.055(9) -0.012(8) -0.004(7) 0.010(8)
C10A 0.055(8) 0.096(13) 0.054(9) -0.017(8) 0.007(7) 0.011(8)
C11A 0.059(7) 0.065(9) 0.035(7) -0.008(6) -0.008(6) -0.003(7)
N1A 0.048(5) 0.065(7) 0.023(5) -0.010(4) -0.001(4) 0.003(5)
C12A 0.051(7) 0.054(8) 0.039(7) -0.004(6) 0.002(5) 0.001(6)
C13A 0.059(8) 0.109(14) 0.055(9) -0.011(9) 0.003(7) 0.013(9)
C14A 0.059(8) 0.115(13) 0.037(7) -0.016(7) -0.027(6) 0.016(8)
C15A 0.048(7) 0.088(11) 0.040(7) -0.021(7) -0.015(6) 0.009(7)
O1A 0.056(5) 0.066(6) 0.033(4) -0.018(4) -0.017(4) 0.014(4)
O3A 0.087(6) 0.058(6) 0.045(5) -0.007(4) 0.006(5) 0.020(5)
O2B 0.061(5) 0.070(6) 0.034(4) -0.019(4) -0.009(4) 0.001(4)
C1B 0.063(8) 0.055(8) 0.043(7) -0.024(6) -0.016(6) 0.005(6)
C2B 0.045(6) 0.107(13) 0.041(7) -0.049(7) -0.010(5) 0.013(7)
C3B 0.067(8) 0.066(9) 0.036(7) -0.017(6) -0.015(6) 0.016(7)
C4B 0.058(7) 0.089(11) 0.036(7) -0.032(7) -0.005(6) 0.001(7)
C5B 0.073(9) 0.079(11) 0.043(7) -0.023(7) -0.023(6) 0.001(8)
C6B 0.081(9) 0.084(12) 0.051(8) -0.036(8) -0.025(7) 0.014(9)
C7B 0.078(9) 0.065(10) 0.080(11) -0.042(8) -0.011(8) 0.019(8)
C8B 0.086(10) 0.089(13) 0.055(9) -0.034(8) -0.016(7) 0.011(9)
C9B 0.049(7) 0.067(9) 0.051(8) -0.030(7) -0.009(6) 0.010(6)
C10B 0.065(8) 0.079(11) 0.039(7) -0.031(7) -0.013(6) 0.012(7)
C11B 0.073(8) 0.064(9) 0.052(8) -0.032(7) -0.003(7) -0.006(7)
N1B 0.077(7) 0.054(7) 0.040(6) -0.019(5) -0.007(5) 0.006(6)
C12B 0.110(12) 0.056(9) 0.046(8) -0.026(7) -0.010(8) -0.002(9)
C13B 0.113(13) 0.083(12) 0.051(9) -0.027(8) -0.020(8) 0.031(10)
C14B 0.172(18) 0.077(12) 0.053(9) -0.021(8) 0.004(10) -0.018(13)
C15B 0.082(9) 0.061(9) 0.034(7) -0.007(6) -0.002(6) -0.002(8)
O1B 0.125(9) 0.071(7) 0.044(6) -0.019(5) -0.012(5) 0.020(6)
O3B 0.063(5) 0.061(6) 0.038(4) -0.022(4) -0.008(4) 0.004(5)
O2C 0.071(6) 0.081(7) 0.064(6) -0.018(5) -0.029(5) 0.020(5)
C1C 0.055(7) 0.071(10) 0.059(8) -0.018(7) -0.007(6) 0.012(7)
C2C 0.048(7) 0.078(11) 0.063(9) -0.013(8) -0.025(7) 0.016(7)
C3C 0.071(9) 0.077(11) 0.067(9) -0.014(8) -0.023(8) 0.007(8)
C4C 0.070(9) 0.084(12) 0.065(10) 0.000(9) -0.027(8) -0.003(9)
C5C 0.078(10) 0.092(13) 0.046(8) -0.004(8) -0.005(7) 0.031(9)
C6C 0.124(15) 0.107(16) 0.061(11) -0.023(10) 0.006(10) 0.046(12)
C7C 0.18(2) 0.112(16) 0.048(10) -0.021(10) -0.018(11) 0.069(15)
C8C 0.114(13) 0.104(14) 0.050(9) -0.034(9) -0.013(8) 0.032(11)
C9C 0.060(8) 0.093(12) 0.054(9) -0.014(8) -0.004(7) 0.018(8)
C10C 0.040(7) 0.115(14) 0.054(9) -0.014(9) -0.007(6) 0.023(8)
C11C 0.056(7) 0.093(12) 0.048(8) -0.017(8) -0.014(6) 0.022(8)
N1C 0.072(7) 0.078(9) 0.051(6) -0.032(6) -0.016(6) 0.020(7)
C12C 0.063(8) 0.088(11) 0.048(8) -0.030(7) -0.015(6) 0.024(8)
C13C 0.084(10) 0.109(14) 0.048(8) -0.020(8) -0.012(8) 0.014(10)
C14C 0.097(12) 0.111(15) 0.089(12) -0.055(11) -0.026(9) 0.052(11)
C15C 0.069(8) 0.067(9) 0.039(7) -0.022(6) -0.004(6) 0.019(7)
O1C 0.064(5) 0.088(7) 0.032(4) -0.025(4) -0.017(4) 0.026(5)
O3C 0.056(5) 0.081(7) 0.053(5) -0.031(5) -0.024(4) 0.019(5)
O2D 0.067(6) 0.060(6) 0.064(6) -0.010(5) -0.005(5) 0.014(5)
C1D 0.065(9) 0.093(13) 0.068(10) -0.025(9) -0.014(8) 0.032(9)
C2D 0.085(10) 0.077(12) 0.055(9) -0.018(8) -0.004(8) -0.008(9)
C3D 0.19(2) 0.071(13) 0.119(17) -0.035(12) -0.050(16) 0.038(14)
C4D 0.20(3) 0.097(17) 0.117(18) -0.007(14) -0.056(18) 0.054(17)
C5D 0.072(12) 0.119(19) 0.20(3) 0.027(18) -0.039(15) 0.010(12)
C6D 0.088(10) 0.137(19) 0.17(2) 0.042(16) -0.029(11) 0.026(13)
C7D 0.088(10) 0.137(19) 0.17(2) 0.042(16) -0.029(11) 0.026(13)
C8D 0.082(12) 0.16(2) 0.113(16) 0.050(15) -0.044(12) 0.009(13)
C9D 0.085(12) 0.106(16) 0.091(14) 0.003(12) -0.011(10) 0.020(11)
C10D 0.082(12) 0.071(13) 0.142(19) -0.022(13) -0.001(12) 0.013(10)
C11D 0.077(11) 0.15(2) 0.066(11) -0.020(12) -0.013(9) 0.035(12)
O1D 0.064(6) 0.099(8) 0.040(5) -0.014(5) -0.011(4) 0.015(6)
O2E 0.079(7) 0.145(11) 0.054(6) -0.046(7) -0.001(5) -0.035(7)
C1E 0.077(10) 0.103(14) 0.071(10) -0.042(9) -0.020(9) 0.007(10)
C2E 0.081(7) 0.134(12) 0.066(8) -0.057(8) -0.002(6) 0.001(8)
C3E 0.081(7) 0.134(12) 0.066(8) -0.057(8) -0.002(6) 0.001(8)
C4E 0.079(11) 0.123(16) 0.067(11) -0.016(10) 0.023(9) 0.019(10)
C5E 0.085(8) 0.107(12) 0.113(11) -0.046(9) 0.008(8) -0.005(8)
C6E 0.14(2) 0.13(2) 0.19(3) -0.08(2) 0.060(19) -0.014(18)
C7E 0.112(15) 0.16(2) 0.076(13) -0.018(13) 0.006(11) 0.010(14)
C8E 0.099(13) 0.080(13) 0.124(16) -0.030(12) -0.001(12) -0.018(11)
C9E 0.094(11) 0.097(13) 0.057(9) -0.025(9) -0.013(9) 0.020(10)
C10E 0.085(8) 0.107(12) 0.113(11) -0.046(9) 0.008(8) -0.005(8)
C11E 0.090(12) 0.142(18) 0.080(12) -0.067(12) 0.004(10) -0.025(12)
O1E 0.102(7) 0.104(9) 0.030(5) -0.015(5) -0.011(5) -0.024(7)
O1F 0.052(4) 0.060(5) 0.029(4) -0.011(4) -0.016(3) 0.006(4)
O2F 0.049(4) 0.078(6) 0.036(5) -0.016(4) -0.011(4) -0.005(4)
C1F 0.042(6) 0.066(9) 0.033(6) -0.008(6) -0.011(5) 0.007(6)
C2F 0.054(7) 0.076(10) 0.033(6) -0.013(6) -0.020(5) 0.004(7)
N1F 0.058(6) 0.063(7) 0.033(5) -0.009(5) -0.008(4) 0.005(5)
C3F 0.058(7) 0.089(11) 0.046(7) -0.018(7) -0.011(6) -0.017(7)
C4F 0.050(7) 0.094(12) 0.057(8) -0.027(8) -0.014(6) 0.018(7)
O1G 0.042(4) 0.063(6) 0.039(4) -0.019(4) -0.013(3) 0.011(4)
O2G 0.048(4) 0.084(7) 0.036(4) -0.026(4) -0.014(4) 0.008(5)
C1G 0.044(6) 0.058(8) 0.032(6) -0.011(6) -0.011(5) 0.000(6)
C2G 0.048(7) 0.092(12) 0.059(8) -0.034(8) -0.005(6) -0.022(7)
N1G 0.060(6) 0.082(9) 0.055(7) -0.035(6) -0.005(5) -0.008(6)
C3G 0.070(8) 0.107(13) 0.047(8) -0.035(8) -0.021(7) 0.003(8)
C4G 0.065(9) 0.124(16) 0.091(12) -0.057(11) -0.002(8) -0.015(10)
O13 0.065(6) 0.082(7) 0.058(6) -0.032(5) -0.016(4) 0.021(5)
O23 0.063(6) 0.108(9) 0.088(7) -0.057(7) -0.016(5) 0.016(6)
N13 0.069(8) 0.092(11) 0.074(8) -0.050(8) -0.018(7) 0.016(8)
O33 0.119(9) 0.106(10) 0.089(8) -0.050(7) -0.040(7) 0.059(8)
O1M 0.050(4) 0.068(6) 0.041(4) -0.025(4) -0.011(4) 0.012(4)
C1M 0.053(7) 0.095(11) 0.042(7) -0.024(7) -0.021(6) 0.011(7)

loop_
_atom_type_symbol
_atom_type_description
_atom_type_scat_dispersion_real
_atom_type_scat_dispersion_imag
_atom_type_scat_source
C C 0.0033 0.0016 'International Tables Vol C Tables 4.2.6.8 and 6.1.1.4'
H H 0.0000 0.0000 'International Tables Vol C Tables 4.2.6.8 and 6.1.1.4'
N N 0.0061 0.0033 'International Tables Vol C Tables 4.2.6.8 and 6.1.1.4'
O O 0.0106 0.0060 'International Tables Vol C Tables 4.2.6.8 and 6.1.1.4'
Ni Ni 0.3393 1.1124 'International Tables Vol C Tables 4.2.6.8 and 6.1.1.4'
Dy Dy -0.1892 4.4098 'International Tables Vol C Tables 4.2.6.8 and 6.1.1.4'

loop_
_geom_angle_atom_site_label_1
_geom_angle_atom_site_label_2
_geom_angle_atom_site_label_3
_geom_angle
_geom_angle_site_symmetry_1
_geom_angle_site_symmetry_3
Dy1 Dy11 Dy12 4.9(10) . .
Dy1 Dy11 O3 121.5(18) . 2_666
Dy12 Dy11 O3 119.9(16) . 2_666
Dy1 Dy11 O1G 123.2(17) . .
Dy12 Dy11 O1G 127.9(15) . .
O3 Dy11 O1G 95.2(8) 2_666 .
Dy1 Dy11 O1 96.3(16) . .
Dy12 Dy11 O1 91.5(14) . .
O3 Dy11 O1 78.3(6) 2_666 .
O1G Dy11 O1 135.4(9) . .
Dy1 Dy11 O5 95.1(16) . .
Dy12 Dy11 O5 94.9(15) . .
O3 Dy11 O5 138.5(9) 2_666 .
O1G Dy11 O5 77.9(6) . .
O1 Dy11 O5 78.8(5) . .
Dy1 Dy11 O2 61.8(14) . .
Dy12 Dy11 O2 65.5(13) . .
O3 Dy11 O2 87.3(6) 2_666 .
O1G Dy11 O2 80.4(5) . .
O1 Dy11 O2 141.9(8) . .
O5 Dy11 O2 130.4(7) . .
Dy1 Dy11 O4 50.4(13) . .
Dy12 Dy11 O4 54.1(12) . .
O3 Dy11 O4 154.7(7) 2_666 .
O1G Dy11 O4 77.5(5) . .
O1 Dy11 O4 123.8(7) . .
O5 Dy11 O4 64.3(4) . .
O2 Dy11 O4 67.7(4) . .
Dy1 Dy11 O3 50.8(14) . .
Dy12 Dy11 O3 48.8(13) . .
O3 Dy11 O3 71.1(5) 2_666 .
O1G Dy11 O3 139.1(7) . .
O1 Dy11 O3 80.8(5) . .
O5 Dy11 O3 137.5(7) . .
O2 Dy11 O3 61.2(4) . .
O4 Dy11 O3 98.6(6) . .
Dy1 Dy11 O1F 28.0(13) . .
Dy12 Dy11 O1F 24.8(12) . .
O3 Dy11 O1F 129.8(7) 2_666 .
O1G Dy11 O1F 133.6(7) . .
O1 Dy11 O1F 73.8(5) . .
O5 Dy11 O1F 74.7(5) . .
O2 Dy11 O1F 89.8(6) . .
O4 Dy11 O1F 57.1(4) . .
O3 Dy11 O1F 63.9(5) . .
Dy1 Dy11 Ni2 130.3(17) . .
Dy12 Dy11 Ni2 132.2(15) . .
O3 Dy11 Ni2 107.9(7) 2_666 .
O1G Dy11 Ni2 41.6(4) . .
O1 Dy11 Ni2 98.1(6) . .
O5 Dy11 Ni2 42.7(3) . .
O2 Dy11 Ni2 119.9(5) . .
O4 Dy11 Ni2 82.7(4) . .
O3 Dy11 Ni2 178.6(6) . .
O1F Dy11 Ni2 116.6(5) . .
Dy1 Dy11 Dy32 124.3(17) . .
Dy12 Dy11 Dy32 119.6(16) . .
O3 Dy11 Dy32 45.6(5) 2_666 .
O1G Dy11 Dy32 112.5(10) . .
O1 Dy11 Dy32 36.4(5) . .
O5 Dy11 Dy32 99.0(7) . .
O2 Dy11 Dy32 130.6(7) . .
O4 Dy11 Dy32 159.2(7) . .
O3 Dy11 Dy32 85.5(6) . .
O1F Dy11 Dy32 108.2(6) . .
Ni2 Dy11 Dy32 93.0(7) . .
Dy1 Dy12 Dy11 4.3(9) . .
Dy1 Dy12 O1F 143(2) . .
Dy11 Dy12 O1F 140.1(19) . .
Dy1 Dy12 O3 110(2) . .
Dy11 Dy12 O3 108.0(16) . .
O1F Dy12 O3 94.0(10) . .
Dy1 Dy12 O4 98(2) . .
Dy11 Dy12 O4 101.3(16) . .
O1F Dy12 O4 80.2(8) . .
O3 Dy12 O4 139.5(11) . .
Dy1 Dy12 O2 84.7(19) . .
Dy11 Dy12 O2 88.0(14) . .
O1F Dy12 O2 130.8(12) . .
O3 Dy12 O2 73.8(7) . .
O4 Dy12 O2 80.0(6) . .
Dy1 Dy12 O1 66.1(17) . .
Dy11 Dy12 O1 61.8(12) . .
O1F Dy12 O1 87.4(8) . .
O3 Dy12 O1 87.0(7) . .
O4 Dy12 O1 132.1(9) . .
O2 Dy12 O1 137.3(9) . .
Dy1 Dy12 O5 59.9(17) . .
Dy11 Dy12 O5 59.6(13) . .
O1F Dy12 O5 86.3(8) . .
O3 Dy12 O5 154.3(9) . .
O4 Dy12 O5 65.9(6) . .
O2 Dy12 O5 124.4(9) . .
O1 Dy12 O5 67.3(6) . .
Dy1 Dy12 O3 41.0(15) . 2_666
Dy11 Dy12 O3 39.2(11) . 2_666
O1F Dy12 O3 143.6(9) . 2_666
O3 Dy12 O3 68.8(6) . 2_666
O4 Dy12 O3 133.8(10) . 2_666
O2 Dy12 O3 76.7(6) . 2_666
O1 Dy12 O3 60.8(5) . 2_666
O5 Dy12 O3 96.2(8) . 2_666
Dy1 Dy12 C1F 142(2) . .
Dy11 Dy12 C1F 137.9(16) . .
O1F Dy12 C1F 18.6(4) . .
O3 Dy12 C1F 77.9(7) . .
O4 Dy12 C1F 98.6(8) . .
O2 Dy12 C1F 132.1(10) . .
O1 Dy12 C1F 77.4(6) . .
O5 Dy12 C1F 96.7(7) . .
O3 Dy12 C1F 126.5(7) 2_666 .
Dy1 Dy12 Ni1 141(2) . .
Dy11 Dy12 Ni1 143.8(17) . .
O1F Dy12 Ni1 42.9(5) . .
O3 Dy12 Ni1 107.4(9) . .
O4 Dy12 Ni1 44.3(4) . .
O2 Dy12 Ni1 94.6(7) . .
O1 Dy12 Ni1 127.8(8) . .
O5 Dy12 Ni1 90.2(6) . .
O3 Dy12 Ni1 171.1(8) 2_666 .
C1F Dy12 Ni1 58.4(5) . .
Dy1 Dy12 Dy32 110(2) . 2_666
Dy11 Dy12 Dy32 112.1(16) . 2_666
O1F Dy12 Dy32 106.8(11) . 2_666
O3 Dy12 Dy32 43.6(6) . 2_666
O4 Dy12 Dy32 99.5(8) . 2_666
O2 Dy12 Dy32 34.9(5) . 2_666
O1 Dy12 Dy32 128.3(8) . 2_666
O5 Dy12 Dy32 158.9(9) . 2_666
O3 Dy12 Dy32 83.1(6) 2_666 2_666
C1F Dy12 Dy32 100.6(9) . 2_666
Ni1 Dy12 Dy32 88.7(7) . 2_666
Dy1 Dy12 H3 121.6 . .
Dy11 Dy12 H3 118.9 . .
O1F Dy12 H3 75.8 . .
O3 Dy12 H3 19.2 . .
O4 Dy12 H3 138.4 . .
O2 Dy12 H3 90.6 . .
O1 Dy12 H3 80.3 . .
O5 Dy12 H3 143.6 . .
O3 Dy12 H3 81.3 2_666 .
C1F Dy12 H3 59.0 . .
Ni1 Dy12 H3 97.2 . .
Dy32 Dy12 H3 57.3 2_666 .
Dy2 Dy21 Dy22 10.0(14) . .
Dy2 Dy21 O2D 146(3) . .
Dy22 Dy21 O2D 155.5(18) . .
Dy2 Dy21 O2 122(2) . 2_666
Dy22 Dy21 O2 113.4(17) . 2_666
O2D Dy21 O2 91.1(9) . 2_666
Dy2 Dy21 O1 102(2) . .
Dy22 Dy21 O1 104.7(15) . .
O2D Dy21 O1 80.3(8) . .
O2 Dy21 O1 75.7(6) 2_666 .
Dy2 Dy21 O1D 109(2) . .
Dy22 Dy21 O1D 104.4(16) . .
O2D Dy21 O1D 78.3(7) . .
O2 Dy21 O1D 81.9(7) 2_666 .
O1 Dy21 O1D 148.5(10) . .
Dy2 Dy21 O1C 68(2) . .
Dy22 Dy21 O1C 77.9(14) . .
O2D Dy21 O1C 79.7(7) . .
O2 Dy21 O1C 154.1(9) 2_666 .
O1 Dy21 O1C 78.9(6) . .
O1D Dy21 O1C 119.2(7) . .
Dy2 Dy21 O1M 49.4(17) . .
Dy22 Dy21 O1M 53.7(13) . .
O2D Dy21 O1M 105.7(8) . .
O2 Dy21 O1M 146.5(9) 2_666 .
O1 Dy21 O1M 134.9(8) . .
O1D Dy21 O1M 73.7(6) . .
O1C Dy21 O1M 59.3(5) . .
Dy2 Dy21 O2G 51.7(19) . 2_666
Dy22 Dy21 O2G 42.0(13) . 2_666
O2D Dy21 O2G 153.4(9) . 2_666
O2 Dy21 O2G 79.5(7) 2_666 2_666
O1 Dy21 O2G 120.4(8) . 2_666
O1D Dy21 O2G 75.8(6) . 2_666
O1C Dy21 O2G 118.5(8) . 2_666
O1M Dy21 O2G 72.5(6) . 2_666
Dy2 Dy21 Dy32 145(2) . .
Dy22 Dy21 Dy32 142.9(17) . .
O2D Dy21 Dy32 55.8(8) . .
O2 Dy21 Dy32 46.8(6) 2_666 .
O1 Dy21 Dy32 45.9(6) . .
O1D Dy21 Dy32 102.7(9) . .
O1C Dy21 Dy32 109.9(9) . .
O1M Dy21 Dy32 161.3(10) . .
O2G Dy21 Dy32 125.0(8) 2_666 .
Dy2 Dy21 O2F 29.6(16) . .
Dy22 Dy21 O2F 32.0(12) . .
O2D Dy21 O2F 141.3(9) . .
O2 Dy21 O2F 108.2(7) 2_666 .
O1 Dy21 O2F 72.9(5) . .
O1D Dy21 O2F 136.2(9) . .
O1C Dy21 O2F 68.3(5) . .
O1M Dy21 O2F 76.5(6) . .
O2G Dy21 O2F 65.1(5) 2_666 .
Dy32 Dy21 O2F 115.3(8) . .
Dy2 Dy21 C2D 131(2) . .
Dy22 Dy21 C2D 138.6(16) . .
O2D Dy21 C2D 20.3(5) . .
O2 Dy21 C2D 105.7(8) 2_666 .
O1 Dy21 C2D 97.6(8) . .
O1D Dy21 C2D 67.4(6) . .
O1C Dy21 C2D 72.7(6) . .
O1M Dy21 C2D 86.0(6) . .
O2G Dy21 C2D 141.4(7) 2_666 .
Dy32 Dy21 C2D 75.8(8) . .
O2F Dy21 C2D 140.9(8) . .
Dy2 Dy22 Dy21 7.4(10) . .
Dy2 Dy22 O2F 126(2) . .
Dy21 Dy22 O2F 128.8(18) . .
Dy2 Dy22 O2G 120.9(19) . 2_666
Dy21 Dy22 O2G 113.7(17) . 2_666
O2F Dy22 O2G 99.7(12) . 2_666
Dy2 Dy22 O1M 96.2(17) . .
Dy21 Dy22 O1M 99.9(16) . .
O2F Dy22 O1M 111.9(10) . .
O2G Dy22 O1M 99.5(10) 2_666 .
Dy2 Dy22 O1C 68.6(16) . .
Dy21 Dy22 O1C 76.1(15) . .
O2F Dy22 O1C 82.6(7) . .
O2G Dy22 O1C 163.3(11) 2_666 .
O1M Dy22 O1C 64.6(6) . .
Dy2 Dy22 O2 50.3(14) . 2_666
Dy21 Dy22 O2 43.4(13) . 2_666
O2F Dy22 O2 115.4(8) . 2_666
O2G Dy22 O2 78.6(7) 2_666 2_666
O1M Dy22 O2 132.3(9) . 2_666
O1C Dy22 O2 115.6(10) . 2_666
Dy2 Dy22 O1 49.6(14) . .
Dy21 Dy22 O1 51.2(13) . .
O2F Dy22 O1 77.9(7) . .
O2G Dy22 O1 127.1(9) 2_666 .
O1M Dy22 O1 130.9(10) . .
O1C Dy22 O1 69.7(6) . .
O2 Dy22 O1 57.1(5) 2_666 .
Dy2 Dy22 O1D 55.6(14) . .
Dy21 Dy22 O1D 51.8(13) . .
O2F Dy22 O1D 175.6(11) . .
O2G Dy22 O1D 76.7(7) 2_666 .
O1M Dy22 O1D 71.4(6) . .
O1C Dy22 O1D 101.6(8) . .
O2 Dy22 O1D 61.7(5) 2_666 .
O1 Dy22 O1D 102.2(8) . .
Dy2 Dy22 Ni3 79.6(16) . .
Dy21 Dy22 Ni3 85.8(14) . .
O2F Dy22 Ni3 101.4(7) . .
O2G Dy22 Ni3 130.4(9) 2_666 .
O1M Dy22 Ni3 30.9(4) . .
O1C Dy22 Ni3 34.0(3) . .
O2 Dy22 Ni3 128.7(9) 2_666 .
O1 Dy22 Ni3 101.1(7) . .
O1D Dy22 Ni3 82.9(5) . .
Dy2 Dy22 Dy32 29.0(14) . .
Dy21 Dy22 Dy32 26.0(12) . .
O2F Dy22 Dy32 107.3(9) . .
O2G Dy22 Dy32 110.0(9) 2_666 .
O1M Dy22 Dy32 125.2(10) . .
O1C Dy22 Dy32 84.7(7) . .
O2 Dy22 Dy32 31.5(5) 2_666 .
O1 Dy22 Dy32 31.5(4) . .
O1D Dy22 Dy32 72.0(6) . .
Ni3 Dy22 Dy32 105.6(7) . .
Dy3 Dy31 Dy32 8.5(12) . .
Dy3 Dy31 O1X 146.4(19) . .
Dy32 Dy31 O1X 152(2) . .
Dy3 Dy31 O2Y 168(2) . .
Dy32 Dy31 O2Y 175(2) . .
Dy3 Dy31 O3A 108.8(17) . 2_666
Dy32 Dy31 O3A 100.7(16) . 2_666
O1X Dy31 O3A 101.0(11) . 2_666
O2Y Dy31 O3A 81.0(11) . 2_666
Dy3 Dy31 O1A 104.2(18) . 2_666
Dy32 Dy31 O1A 97.9(17) . 2_666
O1X Dy31 O1A 78.5(10) . 2_666
O2Y Dy31 O1A 86.9(11) . 2_666
O3A Dy31 O1A 57.9(5) 2_666 2_666
Dy3 Dy31 O1B 95.9(16) . .
Dy32 Dy31 O1B 99.9(17) . .
O1X Dy31 O1B 95.2(11) . .
O2Y Dy31 O1B 75.3(11) . .
O3A Dy31 O1B 98.1(7) 2_666 .
O1A Dy31 O1B 152.5(10) 2_666 .
Dy3 Dy31 O1Y 118.3(17) . .
Dy32 Dy31 O1Y 122.6(18) . .
O2Y Dy31 O1Y 59.6(10) . .
O3A Dy31 O1Y 119.3(10) 2_666 .
O1A Dy31 O1Y 74.6(7) 2_666 .
O1B Dy31 O1Y 112.1(9) . .
Dy3 Dy31 O3B 82.2(15) . .
Dy32 Dy31 O3B 90.6(15) . .
O1X Dy31 O3B 79.1(9) . .
O2Y Dy31 O3B 85.9(10) . .
O3A Dy31 O3B 151.2(9) 2_666 .
O1A Dy31 O3B 147.0(7) 2_666 .
O1B Dy31 O3B 53.6(4) . .
O1Y Dy31 O3B 74.0(7) . .
Dy3 Dy31 N1Y 147.5(18) . .
Dy32 Dy31 N1Y 152.5(18) . .
O2Y Dy31 N1Y 29.6(8) . .
O3A Dy31 N1Y 99.7(11) 2_666 .
O1A Dy31 N1Y 77.8(10) 2_666 .
O1B Dy31 N1Y 95.2(11) . .
O1Y Dy31 N1Y 30.0(5) . .
O3B Dy31 N1Y 80.1(10) . .
Dy3 Dy31 C15A 110.8(17) . 2_666
Dy32 Dy31 C15A 102.5(16) . 2_666
O1X Dy31 C15A 87.8(10) . 2_666
O2Y Dy31 C15A 81.2(10) . 2_666
O3A Dy31 C15A 29.2(4) 2_666 2_666
O1A Dy31 C15A 28.8(4) 2_666 2_666
O1B Dy31 C15A 125.6(8) . 2_666
O1Y Dy31 C15A 96.0(8) . 2_666
O3B Dy31 C15A 166.6(10) . 2_666
N1Y Dy31 C15A 86.8(10) . 2_666
Dy3 Dy31 O3 54.5(13) . 2_666
Dy32 Dy31 O3 58.1(15) . 2_666
O1X Dy31 O3 93.5(9) . 2_666
O2Y Dy31 O3 123.8(10) . 2_666
O3A Dy31 O3 133.5(8) 2_666 2_666
O1A Dy31 O3 82.8(6) 2_666 2_666
O1B Dy31 O3 124.5(7) . 2_666
O1Y Dy31 O3 64.4(6) . 2_666
O3B Dy31 O3 74.8(5) . 2_666
N1Y Dy31 O3 94.4(7) . 2_666
C15A Dy31 O3 109.4(7) 2_666 2_666
Dy3 Dy32 Dy31 9.1(12) . .
Dy3 Dy32 O1 133(3) . .
Dy31 Dy32 O1 141(2) . .
Dy3 Dy32 O2 140(3) . 2_666
Dy31 Dy32 O2 132.8(19) . 2_666
O1 Dy32 O2 84.6(10) . 2_666
Dy3 Dy32 O2D 113(3) . .
Dy31 Dy32 O2D 109.0(18) . .
O1 Dy32 O2D 79.3(8) . .
O2 Dy32 O2D 84.3(9) 2_666 .
Dy3 Dy32 O3 93(2) . 2_666
Dy31 Dy32 O3 97.3(17) . 2_666
O1 Dy32 O3 78.8(8) . 2_666
O2 Dy32 O3 79.3(9) 2_666 2_666
O2D Dy32 O3 153.7(12) . 2_666
Dy3 Dy32 Dy21 157(3) . .
Dy31 Dy32 Dy21 152.0(19) . .
O1 Dy32 Dy21 55.3(8) . .
O2 Dy32 Dy21 49.7(7) 2_666 .
O2D Dy32 Dy21 44.8(6) . .
O3 Dy32 Dy21 109.6(10) 2_666 .
Dy3 Dy32 O3A 63(2) . 2_666
Dy31 Dy32 O3A 54.7(13) . 2_666
O1 Dy32 O3A 149.6(11) . 2_666
O2 Dy32 O3A 91.8(8) 2_666 2_666
O2D Dy32 O3A 70.3(7) . 2_666
O3 Dy32 O3A 130.3(9) 2_666 2_666
Dy21 Dy32 O3A 100.2(8) . 2_666
Dy3 Dy32 O1A 64(2) . 2_666
Dy31 Dy32 O1A 57.4(14) . 2_666
O1 Dy32 O1A 155.0(12) . 2_666
O2 Dy32 O1A 75.6(8) 2_666 2_666
O2D Dy32 O1A 113.1(9) . 2_666
O3 Dy32 O1A 82.6(7) 2_666 2_666
Dy21 Dy32 O1A 117.5(9) . 2_666
O3A Dy32 O1A 48.0(4) 2_666 2_666
Dy3 Dy32 O1B 52(2) . .
Dy31 Dy32 O1B 56.1(14) . .
O1 Dy32 O1B 93.6(9) . .
O2 Dy32 O1B 157.3(11) 2_666 .
O2D Dy32 O1B 73.1(7) . .
O3 Dy32 O1B 122.6(10) 2_666 .
Dy21 Dy32 O1B 111.5(9) . .
O3A Dy32 O1B 78.3(7) 2_666 .
O1A Dy32 O1B 110.5(9) 2_666 .
Dy3 Dy32 O3B 56(2) . .
Dy31 Dy32 O3B 65.5(14) . .
O1 Dy32 O3B 76.5(7) . .
O2 Dy32 O3B 151.7(11) 2_666 .
O2D Dy32 O3B 112.0(9) . .
O3 Dy32 O3B 76.6(7) 2_666 .
Dy21 Dy32 O3B 127.3(9) . .
O3A Dy32 O3B 115.0(9) 2_666 .
O1A Dy32 O3B 115.2(9) 2_666 .
O1B Dy32 O3B 46.7(5) . .
Dy3 Dy32 Dy2 162(3) . .
Dy31 Dy32 Dy2 157.2(18) . .
O1 Dy32 Dy2 50.6(6) . .
O2 Dy32 Dy2 49.6(6) 2_666 .
O2D Dy32 Dy2 49.1(5) . .
O3 Dy32 Dy2 105.0(9) 2_666 .
Dy21 Dy32 Dy2 5.4(4) . .
O3A Dy32 Dy2 105.6(7) 2_666 .
O1A Dy32 Dy2 120.4(8) 2_666 .
O1B Dy32 Dy2 113.1(8) . .
O3B Dy32 Dy2 124.2(7) . .
Dy3 Dy32 H1 118.7 . .
Dy31 Dy32 H1 126.3 . .
O1 Dy32 H1 19.1 . .
O2 Dy32 H1 100.9 2_666 .
O2D Dy32 H1 71.3 . .
O3 Dy32 H1 91.6 2_666 .
Dy21 Dy32 H1 62.1 . .
O3A Dy32 H1 138.0 2_666 .
O1A Dy32 H1 173.7 2_666 .
O1B Dy32 H1 74.7 . .
O3B Dy32 H1 65.5 . .
Dy2 Dy32 H1 58.7 . .
Dy4 Dy41 Dy42 17.1(16) . .
Dy4 Dy41 O2B 126.0(17) . .
Dy42 Dy41 O2B 143.0(19) . .
Dy4 Dy41 O5 112.7(18) . .
Dy42 Dy41 O5 108(2) . .
O2B Dy41 O5 86.5(7) . .
Dy4 Dy41 O23 131.7(17) . .
Dy42 Dy41 O23 119.3(19) . .
O2B Dy41 O23 91.1(9) . .
O5 Dy41 O23 97.6(9) . .
Dy4 Dy41 O13 85.4(14) . .
Dy42 Dy41 O13 68.6(18) . .
O2B Dy41 O13 147.4(11) . .
O5 Dy41 O13 88.8(6) . .
O23 Dy41 O13 57.6(5) . .
Dy4 Dy41 O2E 59.3(13) . .
Dy42 Dy41 O2E 61.5(17) . .
O2B Dy41 O2E 106.3(7) . .
O5 Dy41 O2E 167.2(9) . .
O23 Dy41 O2E 83.1(7) . .
O13 Dy41 O2E 80.7(6) . .
Dy4 Dy41 N13 110.6(15) . .
Dy42 Dy41 N13 95.1(18) . .
O2B Dy41 N13 118.7(10) . .
O5 Dy41 N13 92.7(7) . .
O23 Dy41 N13 28.3(4) . .
O13 Dy41 N13 29.4(4) . .
O2E Dy41 N13 81.8(6) . .
Dy4 Dy41 O4 51.8(13) . .
Dy42 Dy41 O4 58.4(17) . .
O2B Dy41 O4 99.7(6) . .
O5 Dy41 O4 67.4(5) . .
O23 Dy41 O4 160.7(8) . .
O13 Dy41 O4 108.1(7) . .
O2E Dy41 O4 108.8(8) . .
N13 Dy41 O4 135.9(7) . .
Dy4 Dy41 O1E 47.2(12) . .
Dy42 Dy41 O1E 64.1(16) . .
O2B Dy41 O1E 79.3(6) . .
O5 Dy41 O1E 121.8(8) . .
O23 Dy41 O1E 138.3(8) . .
O13 Dy41 O1E 129.3(9) . .
O2E Dy41 O1E 61.6(5) . .
N13 Dy41 O1E 143.1(7) . .
O4 Dy41 O1E 60.2(5) . .
Dy4 Dy41 C2B 129.5(16) . .
Dy42 Dy41 C2B 143.5(19) . .
O2B Dy41 C2B 24.7(4) . .
O5 Dy41 C2B 104.4(8) . .
O23 Dy41 C2B 72.2(7) . .
O13 Dy41 C2B 129.4(8) . .
O2E Dy41 C2B 88.1(6) . .
N13 Dy41 C2B 100.4(8) . .
O4 Dy41 C2B 122.1(6) . .
O1E Dy41 C2B 84.4(5) . .
Dy4 Dy41 O2A 24.0(11) . .
Dy42 Dy41 O2A 7.6(16) . .
O2B Dy41 O2A 149.4(9) . .
O5 Dy41 O2A 102.0(7) . .
O23 Dy41 O2A 116.3(7) . .
O13 Dy41 O2A 62.9(5) . .
O2E Dy41 O2A 66.6(5) . .
N13 Dy41 O2A 90.5(6) . .
O4 Dy41 O2A 58.6(5) . .
O1E Dy41 O2A 71.2(6) . .
C2B Dy41 O2A 150.8(7) . .
Dy4 Dy41 H5 118.4 . .
Dy42 Dy41 H5 108.1 . .
O2B Dy41 H5 96.4 . .
O5 Dy41 H5 19.4 . .
O23 Dy41 H5 80.8 . .
O13 Dy41 H5 71.6 . .
O2E Dy41 H5 152.3 . .
N13 Dy41 H5 73.3 . .
O4 Dy41 H5 82.1 . .
O1E Dy41 H5 140.3 . .
C2B Dy41 H5 108.0 . .
O2A Dy41 H5 101.0 . .
Dy4 Dy42 Dy41 19.9(19) . .
Dy4 Dy42 O2A 169(4) . .
Dy41 Dy42 O2A 168(3) . .
Dy4 Dy42 O2E 89(3) . .
Dy41 Dy42 O2E 93(2) . .
O2A Dy42 O2E 94.9(12) . .
Dy4 Dy42 O13 104(3) . .
Dy41 Dy42 O13 84.7(18) . .
O2A Dy42 O13 86.0(12) . .
O2E Dy42 O13 91.2(11) . .
Dy4 Dy42 O4 88(3) . .
Dy41 Dy42 O4 97.9(19) . .
O2A Dy42 O4 82.2(12) . .
O2E Dy42 O4 138.4(14) . .
O13 Dy42 O4 129.6(13) . .
Dy4 Dy42 O1E 73(3) . .
Dy41 Dy42 O1E 92.4(19) . .
O2A Dy42 O1E 98.9(12) . .
O2E Dy42 O1E 70.1(9) . .
O13 Dy42 O1E 161.0(14) . .
O4 Dy42 O1E 69.4(8) . .
Dy4 Dy42 O5 57(3) . .
Dy41 Dy42 O5 48.4(15) . .
O2A Dy42 O5 122.1(14) . .
O2E Dy42 O5 140.8(14) . .
O13 Dy42 O5 80.1(9) . .
O4 Dy42 O5 66.1(7) . .
O1E Dy42 O5 111.8(11) . .
Dy4 Dy42 O23 57(3) . .
Dy41 Dy42 O23 40.7(15) . .
O2A Dy42 O23 133.7(14) . .
O2E Dy42 O23 74.8(9) . .
O13 Dy42 O23 50.1(7) . .
O4 Dy42 O23 134.6(11) . .
O1E Dy42 O23 118.3(12) . .
O5 Dy42 O23 70.3(7) . .
Dy4 Dy42 C2A 164(3) . .
Dy41 Dy42 C2A 163(2) . .
O2A Dy42 C2A 19.1(5) . .
O2E Dy42 C2A 76.2(8) . .
O13 Dy42 C2A 82.7(10) . .
O4 Dy42 C2A 98.8(11) . .
O1E Dy42 C2A 95.9(9) . .
O5 Dy42 C2A 138.9(12) . .
O23 Dy42 C2A 122.7(10) . .
Dy4 Dy42 N13 81(3) . .
Dy41 Dy42 N13 63.1(16) . .
O2A Dy42 N13 109.2(13) . .
O2E Dy42 N13 80.6(9) . .
O13 Dy42 N13 24.9(5) . .
O4 Dy42 N13 139.6(11) . .
O1E Dy42 N13 140.8(13) . .
O5 Dy42 N13 75.6(8) . .
O23 Dy42 N13 25.4(4) . .
C2A Dy42 N13 101.8(10) . .
Dy4 Dy42 Ni1 132(3) . .
Dy41 Dy42 Ni1 137(2) . .
O2A Dy42 Ni1 39.7(7) . .
O2E Dy42 Ni1 128.2(12) . .
O13 Dy42 Ni1 104.8(11) . .
O4 Dy42 Ni1 43.6(5) . .
O1E Dy42 Ni1 90.3(9) . .
O5 Dy42 Ni1 90.9(8) . .
O23 Dy42 Ni1 149.8(11) . .
C2A Dy42 Ni1 58.2(6) . .
N13 Dy42 Ni1 128.7(11) . .
Dy11 Dy1 Dy12 170.8(19) . .
Dy11 Dy1 O1F 145.8(15) . .
Dy12 Dy1 O1F 28.4(18) . .
Dy11 Dy1 O3 47.1(15) . 2_666
Dy12 Dy1 O3 129.3(18) . 2_666
O1F Dy1 O3 138.3(2) . 2_666
Dy11 Dy1 O2 106.5(15) . .
Dy12 Dy1 O2 80.5(18) . .
O1F Dy1 O2 107.7(3) . .
O3 Dy1 O2 85.3(3) 2_666 .
Dy11 Dy1 O1 70.5(15) . .
Dy12 Dy1 O1 100.4(18) . .
O1F Dy1 O1 81.3(3) . .
O3 Dy1 O1 69.8(3) 2_666 .
O2 Dy1 O1 148.6(2) . .
Dy11 Dy1 O4 119.6(15) . .
Dy12 Dy1 O4 67.5(18) . .
O1F Dy1 O4 67.6(2) . .
O3 Dy1 O4 152.8(2) 2_666 .
O2 Dy1 O4 76.4(3) . .
O1 Dy1 O4 133.3(3) . .
Dy11 Dy1 O5 72.0(16) . .
Dy12 Dy1 O5 107.5(19) . .
O1F Dy1 O5 82.2(3) . .
O3 Dy1 O5 116.2(3) 2_666 .
O2 Dy1 O5 135.8(2) . .
O1 Dy1 O5 74.3(3) . .
O4 Dy1 O5 67.9(3) . .
Dy11 Dy1 O1G 46.0(15) . .
Dy12 Dy1 O1G 142.9(18) . .
O1F Dy1 O1G 141.9(2) . .
O3 Dy1 O1G 78.8(3) 2_666 .
O2 Dy1 O1G 78.4(3) . .
O1 Dy1 O1G 113.4(3) . .
O4 Dy1 O1G 78.1(2) . .
O5 Dy1 O1G 69.6(3) . .
Dy11 Dy1 O3 119.3(16) . .
Dy12 Dy1 O3 56.9(18) . .
O1F Dy1 O3 75.8(3) . .
O3 Dy1 O3 72.5(3) 2_666 .
O2 Dy1 O3 68.7(3) . .
O1 Dy1 O3 85.3(3) . .
O4 Dy1 O3 117.4(3) . .
O5 Dy1 O3 152.0(3) . .
O1G Dy1 O3 137.5(3) . .
Dy11 Dy1 Ni2 42.8(15) . .
Dy12 Dy1 Ni2 140.4(18) . .
O1F Dy1 Ni2 118.3(2) . .
O3 Dy1 Ni2 89.8(2) 2_666 .
O2 Dy1 Ni2 113.3(2) . .
O1 Dy1 Ni2 86.2(2) . .
O4 Dy1 Ni2 79.5(2) . .
O5 Dy1 Ni2 36.53(19) . .
O1G Dy1 Ni2 35.77(19) . .
O3 Dy1 Ni2 162.15(18) . .
Dy11 Dy1 Ni1 152.5(15) . .
Dy12 Dy1 Ni1 32.6(18) . .
O1F Dy1 Ni1 35.10(17) . .
O3 Dy1 Ni1 159.9(2) 2_666 .
O2 Dy1 Ni1 82.4(2) . .
O1 Dy1 Ni1 115.19(18) . .
O4 Dy1 Ni1 35.94(18) . .
O5 Dy1 Ni1 83.52(19) . .
O1G Dy1 Ni1 113.93(18) . .
O3 Dy1 Ni1 88.18(18) . .
Ni2 Dy1 Ni1 109.65(5) . .
Dy21 Dy2 Dy22 163(2) . .
Dy21 Dy2 O1M 121.0(19) . .
Dy22 Dy2 O1M 66.7(16) . .
Dy21 Dy2 O2G 118(2) . 2_666
Dy22 Dy2 O2G 44.6(16) . 2_666
O1M Dy2 O2G 83.4(3) . 2_666
Dy21 Dy2 O2D 27(2) . .
Dy22 Dy2 O2D 168.5(16) . .
O1M Dy2 O2D 102.2(3) . .
O2G Dy2 O2D 140.4(3) 2_666 .
Dy21 Dy2 O2 47(2) . 2_666
Dy22 Dy2 O2 116.9(16) . 2_666
O1M Dy2 O2 145.6(3) . 2_666
O2G Dy2 O2 79.8(3) 2_666 2_666
O2D Dy2 O2 73.9(3) . 2_666
Dy21 Dy2 O2F 144.3(19) . .
Dy22 Dy2 O2F 40.7(15) . .
O1M Dy2 O2F 91.4(3) . .
O2G Dy2 O2F 76.6(3) 2_666 .
O2D Dy2 O2F 141.3(3) . .
O2 Dy2 O2F 113.3(3) 2_666 .
Dy21 Dy2 O1 66.2(19) . .
Dy22 Dy2 O1 117.9(15) . .
O1M Dy2 O1 144.3(3) . .
O2G Dy2 O1 126.1(3) 2_666 .
O2D Dy2 O1 69.0(3) . .
O2 Dy2 O1 67.3(3) 2_666 .
O2F Dy2 O1 78.8(3) . .
Dy21 Dy2 O1C 101(2) . .
Dy22 Dy2 O1C 96.4(16) . .
O1M Dy2 O1C 65.3(3) . .
O2G Dy2 O1C 138.7(3) 2_666 .
O2D Dy2 O1C 75.4(3) . .
O2 Dy2 O1C 140.6(3) 2_666 .
O2F Dy2 O1C 77.9(3) . .
O1 Dy2 O1C 79.1(3) . .
Dy21 Dy2 O1D 60(2) . .
Dy22 Dy2 O1D 111.4(16) . .
O1M Dy2 O1D 75.5(3) . .
O2G Dy2 O1D 77.3(3) 2_666 .
O2D Dy2 O1D 66.7(4) . .
O2 Dy2 O1D 71.7(3) 2_666 .
O2F Dy2 O1D 151.9(3) . .
O1 Dy2 O1D 125.9(3) . .
O1C Dy2 O1D 116.8(3) . .
Dy21 Dy2 Dy32 29.9(19) . .
Dy22 Dy2 Dy32 144.9(16) . .
O1M Dy2 Dy32 148.4(5) . .
O2G Dy2 Dy32 118.7(5) 2_666 .
O2D Dy2 Dy32 46.3(5) . .
O2 Dy2 Dy32 39.3(5) 2_666 .
O2F Dy2 Dy32 114.6(4) . .
O1 Dy2 Dy32 39.1(4) . .
O1C Dy2 Dy32 101.3(5) . .
O1D Dy2 Dy32 87.1(5) . .
Dy21 Dy2 Ni3 106(2) . .
Dy22 Dy2 Ni3 88.8(16) . .
O1M Dy2 Ni3 33.6(2) . .
O2G Dy2 Ni3 116.5(2) 2_666 .
O2D Dy2 Ni3 79.8(2) . .
O2 Dy2 Ni3 151.9(2) 2_666 .
O2F Dy2 Ni3 93.4(2) . .
O1 Dy2 Ni3 112.11(19) . .
O1C Dy2 Ni3 34.33(18) . .
O1D Dy2 Ni3 89.1(2) . .
Dy32 Dy2 Ni3 122.2(4) . .
Dy32 Dy3 Dy31 162(2) . .
Dy32 Dy3 O1 37(2) . .
Dy31 Dy3 O1 159.1(15) . .
Dy32 Dy3 O2 32(2) . 2_666
Dy31 Dy3 O2 134.0(15) . 2_666
O1 Dy3 O2 66.9(3) . 2_666
Dy32 Dy3 O3 74(2) . 2_666
Dy31 Dy3 O3 113.9(15) . 2_666
O1 Dy3 O3 69.6(3) . 2_666
O2 Dy3 O3 69.4(3) 2_666 2_666
Dy32 Dy3 O1X 161(2) . .
Dy31 Dy3 O1X 25.8(15) . .
O1 Dy3 O1X 143.2(5) . .
O2 Dy3 O1X 134.5(6) 2_666 .
O3 Dy3 O1X 89.5(6) 2_666 .
Dy32 Dy3 O1B 117(2) . .
Dy31 Dy3 O1B 70.1(15) . .
O1 Dy3 O1B 92.2(3) . .
O2 Dy3 O1B 143.8(3) 2_666 .
O3 Dy3 O1B 132.6(3) 2_666 .
O1X Dy3 O1B 79.8(7) . .
Dy32 Dy3 O3A 105(2) . 2_666
Dy31 Dy3 O3A 58.1(14) . 2_666
O1 Dy3 O3A 134.8(3) . 2_666
O2 Dy3 O3A 87.1(3) 2_666 2_666
O3 Dy3 O3A 136.0(3) 2_666 2_666
O1X Dy3 O3A 81.2(5) . 2_666
O1B Dy3 O3A 88.1(3) . 2_666
Dy32 Dy3 O1A 104(2) . 2_666
Dy31 Dy3 O1A 62.4(15) . 2_666
O1 Dy3 O1A 137.6(3) . 2_666
O2 Dy3 O1A 72.6(3) 2_666 2_666
O3 Dy3 O1A 85.0(3) 2_666 2_666
O1X Dy3 O1A 65.6(6) . 2_666
O1B Dy3 O1A 129.1(3) . 2_666
O3A Dy3 O1A 52.0(3) 2_666 2_666
Dy32 Dy3 O2D 56(2) . .
Dy31 Dy3 O2D 116.4(14) . .
O1 Dy3 O2D 66.8(3) . .
O2 Dy3 O2D 70.1(3) 2_666 .
O3 Dy3 O2D 129.0(3) 2_666 .
O1X Dy3 O2D 141.5(6) . .
O1B Dy3 O2D 74.5(4) . .
O3A Dy3 O2D 69.9(3) 2_666 .
O1A Dy3 O2D 110.8(3) 2_666 .
Dy32 Dy3 O2Y 171(2) . .
Dy31 Dy3 O2Y 9.2(16) . .
O1 Dy3 O2Y 150.0(6) . .
O2 Dy3 O2Y 143.0(6) 2_666 .
O3 Dy3 O2Y 112.9(6) 2_666 .
O1B Dy3 O2Y 63.4(7) . .
O3A Dy3 O2Y 65.6(6) 2_666 .
O1A Dy3 O2Y 70.9(6) 2_666 .
O2D Dy3 O2Y 118.1(6) . .
Dy32 Dy3 O3B 113(2) . .
Dy31 Dy3 O3B 84.3(15) . .
O1 Dy3 O3B 75.9(3) . .
O2 Dy3 O3B 138.1(3) 2_666 .
O3 Dy3 O3B 80.4(3) 2_666 .
O1X Dy3 O3B 70.8(6) . .
O1B Dy3 O3B 52.4(3) . .
O3A Dy3 O3B 134.2(3) 2_666 .
O1A Dy3 O3B 133.9(3) 2_666 .
O2D Dy3 O3B 112.4(3) . .
O2Y Dy3 O3B 75.2(6) . .
Dy42 Dy4 Dy41 143(3) . .
Dy42 Dy4 O2E 78(3) . .
Dy41 Dy4 O2E 107.2(15) . .
Dy42 Dy4 O5 111(3) . .
Dy41 Dy4 O5 53.1(14) . .
O2E Dy4 O5 158.0(4) . .
Dy42 Dy4 O2A 8(3) . .
Dy41 Dy4 O2A 149.9(14) . .
O2E Dy4 O2A 80.7(3) . .
O5 Dy4 O2A 111.4(3) . .
Dy42 Dy4 O4 79(3) . .
Dy41 Dy4 O4 116.3(14) . .
O2E Dy4 O4 132.5(4) . .
O5 Dy4 O4 69.5(3) . .
O2A Dy4 O4 71.3(3) . .
Dy42 Dy4 O1E 95(3) . .
Dy41 Dy4 O1E 121.7(14) . .
O2E Dy4 O1E 71.2(4) . .
O5 Dy4 O1E 125.6(3) . .
O2A Dy4 O1E 88.4(3) . .
O4 Dy4 O1E 70.5(3) . .
Dy42 Dy4 O2B 175(3) . .
Dy41 Dy4 O2B 42.0(13) . .
O2E Dy4 O2B 101.7(3) . .
O5 Dy4 O2B 70.9(3) . .
O2A Dy4 O2B 166.9(3) . .
O4 Dy4 O2B 98.4(3) . .
O1E Dy4 O2B 80.3(3) . .
Dy42 Dy4 O13 64(3) . .
Dy41 Dy4 O13 80.1(14) . .
O2E Dy4 O13 85.4(4) . .
O5 Dy4 O13 81.5(3) . .
O2A Dy4 O13 71.5(3) . .
O4 Dy4 O13 118.9(3) . .
O1E Dy4 O13 151.5(3) . .
O2B Dy4 O13 121.4(3) . .
O2E Dy4 O23 79.3(4) . .
O5 Dy4 O23 78.7(3) . .
O2A Dy4 O23 121.0(3) . .
O4 Dy4 O23 148.1(3) . .
O1E Dy4 O23 134.1(3) . .
O2B Dy4 O23 72.0(3) . .
O13 Dy4 O23 52.1(3) . .
Dy42 Dy4 N13 88(3) . .
Dy41 Dy4 N13 57.9(14) . .
O2E Dy4 N13 80.5(4) . .
O5 Dy4 N13 79.9(3) . .
O2A Dy4 N13 96.3(3) . .
O4 Dy4 N13 138.8(3) . .
O1E Dy4 N13 150.2(3) . .
O2B Dy4 N13 96.8(4) . .
O13 Dy4 N13 26.3(3) . .
O23 Dy4 N13 25.8(3) . .
Dy42 Dy4 Ni1 42(3) . .
Dy41 Dy4 Ni1 139.3(14) . .
O2E Dy4 Ni1 111.5(3) . .
O5 Dy4 Ni1 86.4(2) . .
O2A Dy4 Ni1 34.97(19) . .
O4 Dy4 Ni1 37.24(18) . .
O1E Dy4 Ni1 83.3(3) . .
O2B Dy4 Ni1 135.6(2) . .
O13 Dy4 Ni1 90.7(3) . .
O23 Dy4 Ni1 141.3(2) . .
N13 Dy4 Ni1 116.6(3) . .
N1A Ni1 O2A 88.3(4) . .
N1A Ni1 O1A 80.3(4) . .
O2A Ni1 O1A 164.6(3) . .
N1A Ni1 O1F 169.7(4) . .
O2A Ni1 O1F 102.0(3) . .
O1A Ni1 O1F 89.7(3) . .
N1A Ni1 O4 103.9(3) . .
O2A Ni1 O4 83.5(3) . .
O1A Ni1 O4 89.2(3) . .
O1F Ni1 O4 78.4(3) . .
N1A Ni1 N1F 98.5(4) . .
O2A Ni1 N1F 98.3(4) . .
O1A Ni1 N1F 93.5(4) . .
O1F Ni1 N1F 79.3(3) . .
O4 Ni1 N1F 157.5(3) . .
N1A Ni1 Dy12 138.9(5) . .
O2A Ni1 Dy12 112.2(5) . .
O1A Ni1 Dy12 71.6(5) . .
O1F Ni1 Dy12 37.2(4) . .
O4 Ni1 Dy12 47.9(5) . .
N1F Ni1 Dy12 112.3(5) . .
N1A Ni1 Dy42 103.9(6) . .
O2A Ni1 Dy42 35.0(6) . .
O1A Ni1 Dy42 138.7(6) . .
O1F Ni1 Dy42 85.4(6) . .
O4 Ni1 Dy42 49.6(6) . .
N1F Ni1 Dy42 125.4(6) . .
Dy12 Ni1 Dy42 80.3(7) . .
N1A Ni1 Dy4 105.4(3) . .
O2A Ni1 Dy4 41.7(2) . .
O1A Ni1 Dy4 132.2(2) . .
O1F Ni1 Dy4 83.2(2) . .
O4 Ni1 Dy4 43.0(2) . .
N1F Ni1 Dy4 130.8(3) . .
Dy12 Ni1 Dy4 74.7(4) . .
Dy42 Ni1 Dy4 6.7(5) . .
N1A Ni1 Dy1 136.8(3) . .
O2A Ni1 Dy1 107.4(2) . .
O1A Ni1 Dy1 75.1(2) . .
O1F Ni1 Dy1 40.7(2) . .
O4 Ni1 Dy1 41.89(18) . .
N1F Ni1 Dy1 117.7(3) . .
Dy12 Ni1 Dy1 6.3(4) . .
Dy42 Ni1 Dy1 74.7(5) . .
Dy4 Ni1 Dy1 68.97(5) . .
N1B Ni2 O2B 90.6(4) . .
N1B Ni2 O1G 167.9(4) . .
O2B Ni2 O1G 100.6(3) . .
N1B Ni2 O3B 81.4(4) . .
O2B Ni2 O3B 164.3(3) . .
O1G Ni2 O3B 88.8(3) . .
N1B Ni2 N1G 94.9(5) . .
O2B Ni2 N1G 98.2(4) . .
O1G Ni2 N1G 79.1(4) . .
O3B Ni2 N1G 95.9(4) . .
N1B Ni2 O5 103.1(4) . .
O2B Ni2 O5 83.5(3) . .
O1G Ni2 O5 82.9(3) . .
O3B Ni2 O5 85.2(3) . .
N1G Ni2 O5 162.0(4) . .
N1B Ni2 Dy41 96.2(5) . .
O2B Ni2 Dy41 41.1(4) . .
O1G Ni2 Dy41 95.3(4) . .
O3B Ni2 Dy41 126.1(4) . .
N1G Ni2 Dy41 137.7(4) . .
O5 Ni2 Dy41 42.5(4) . .
N1B Ni2 Dy11 136.9(4) . .
O2B Ni2 Dy11 112.2(4) . .
O1G Ni2 Dy11 41.9(3) . .
O3B Ni2 Dy11 66.9(4) . .
N1G Ni2 Dy11 116.0(4) . .
O5 Ni2 Dy11 48.1(4) . .
Dy41 Ni2 Dy11 81.0(5) . .
N1B Ni2 Dy4 103.5(3) . .
O2B Ni2 Dy4 42.6(2) . .
O1G Ni2 Dy4 88.0(2) . .
O3B Ni2 Dy4 126.3(2) . .
N1G Ni2 Dy4 135.6(3) . .
O5 Ni2 Dy4 41.2(2) . .
Dy41 Ni2 Dy4 7.3(4) . .
Dy11 Ni2 Dy4 75.7(3) . .
N1B Ni2 Dy1 137.7(3) . .
O2B Ni2 Dy1 105.6(3) . .
O1G Ni2 Dy1 43.2(2) . .
O3B Ni2 Dy1 72.7(3) . .
N1G Ni2 Dy1 120.1(3) . .
O5 Ni2 Dy1 43.1(2) . .
Dy41 Ni2 Dy1 74.3(3) . .
Dy11 Ni2 Dy1 6.9(3) . .
Dy4 Ni2 Dy1 68.85(5) . .
O2C Ni3 N1C 95.2(5) . .
O2C Ni3 O1M 92.6(4) . .
N1C Ni3 O1M 171.7(4) . .
O2C Ni3 O1C 177.7(5) . .
N1C Ni3 O1C 87.1(4) . .
O1M Ni3 O1C 85.2(4) . .
O2C Ni3 Dy2 131.3(3) . .
N1C Ni3 Dy2 129.4(4) . .
O1M Ni3 Dy2 42.2(2) . .
O1C Ni3 Dy2 46.7(3) . .
Dy3 O1 Dy1 107.2(3) . .
Dy3 O1 Dy2 99.4(2) . .
Dy1 O1 Dy2 128.4(4) . .
Dy3 O1 H1 106.7 . .
Dy1 O1 H1 106.7 . .
Dy2 O1 H1 106.7 . .
Dy2 O2 Dy1 128.9(4) 2_666 .
Dy2 O2 Dy3 99.0(3) 2_666 2_666
Dy12 O2 Dy3 96.9(6) . 2_666
Dy1 O2 Dy3 108.9(3) . 2_666
Ni1 O2A Dy41 104.3(4) . .
C2A C1A C9A 117.8(13) . .
C2A C1A C11A 121.2(11) . .
C9A C1A C11A 121.0(13) . .
O2A C2A C1A 122.8(11) . .
O2A C2A C3A 118.8(13) . .
C1A C2A C3A 118.4(12) . .
C1A C2A Dy42 132.4(10) . .
C3A C2A Dy42 104.1(11) . .
C4A C3A C2A 123.0(15) . .
C4A C3A H3A 118.5 . .
C2A C3A H3A 118.5 . .
C3A C4A C10A 121.2(14) . .
C3A C4A H4A 119.4 . .
C10A C4A H4A 119.4 . .
C6A C5A C10A 120.1(18) . .
C6A C5A H5A 119.9 . .
C10A C5A H5A 119.9 . .
C5A C6A C7A 121.4(16) . .
C5A C6A H6A 119.3 . .
C7A C6A H6A 119.3 . .
C8A C7A C6A 117.4(18) . .
C8A C7A H7A 121.3 . .
C6A C7A H7A 121.3 . .
C7A C8A C9A 122.8(17) . .
C7A C8A H8A 118.6 . .
C9A C8A H8A 118.6 . .
C10A C9A C8A 115.9(14) . .
C10A C9A C1A 121.5(15) . .
C8A C9A C1A 122.3(14) . .
C9A C10A C4A 117.9(13) . .
C9A C10A C5A 122.3(16) . .
C4A C10A C5A 119.8(15) . .
N1A C11A C1A 125.7(12) . .
N1A C11A H11A 117.2 . .
C1A C11A H11A 117.2 . .
C11A N1A C12A 120.9(10) . .
C11A N1A Ni1 122.8(9) . .
C12A N1A Ni1 116.2(6) . .
C13A C12A N1A 113.7(10) . .
C13A C12A C14A 112.9(11) . .
N1A C12A C14A 109.1(11) . .
C13A C12A C15A 108.3(12) . .
N1A C12A C15A 104.1(9) . .
C14A C12A C15A 108.3(10) . .
C12A C13A H13A 109.5 . .
C12A C13A H13B 109.5 . .
H13A C13A H13B 109.5 . .
C12A C13A H13C 109.5 . .
H13A C13A H13C 109.5 . .
H13B C13A H13C 109.5 . .
C12A C14A H14A 109.5 . .
C12A C14A H14B 109.5 . .
H14A C14A H14B 109.5 . .
C12A C14A H14C 109.5 . .
H14A C14A H14C 109.5 . .
H14B C14A H14C 109.5 . .
O1A C15A O3A 119.9(11) . .
O1A C15A C12A 121.6(12) . .
O3A C15A C12A 118.5(11) . .
C2B O2B Dy41 117.5(9) . .
C2B O2B Ni2 122.7(9) . .
Dy41 O2B Ni2 96.6(6) . .
C2B O2B Dy4 120.5(7) . .
Ni2 O2B Dy4 102.5(3) . .
C2B C1B C11B 125.2(11) . .
C2B C1B C9B 116.7(11) . .
C11B C1B C9B 117.7(12) . .
O2B C2B C1B 123.2(11) . .
O2B C2B C3B 115.3(14) . .
C1B C2B C3B 121.4(11) . .
C4B C3B C2B 119.1(14) . .
C4B C3B H3B 120.4 . .
C2B C3B H3B 120.4 . .
C3B C4B C10B 122.6(12) . .
C3B C4B H4B 118.7 . .
C10B C4B H4B 118.7 . .
C6B C5B C10B 120.7(13) . .
C6B C5B H5B 119.6 . .
C10B C5B H5B 119.6 . .
C5B C6B C7B 120.0(13) . .
C5B C6B H6B 120.0 . .
C7B C6B H6B 120.0 . .
C8B C7B C6B 120.5(15) . .
C8B C7B H7B 119.8 . .
C6B C7B H7B 119.8 . .
C7B C8B C9B 119.8(14) . .
C7B C8B H8B 120.1 . .
C9B C8B H8B 120.1 . .
C10B C9B C8B 119.1(12) . .
C10B C9B C1B 120.8(13) . .
C8B C9B C1B 120.1(12) . .
C4B C10B C9B 119.3(12) . .
C4B C10B C5B 120.7(12) . .
C9B C10B C5B 119.9(14) . .
N1B C11B C1B 123.8(13) . .
N1B C11B H11B 118.1 . .
C1B C11B H11B 118.1 . .
C11B N1B C12B 117.8(12) . .
C11B N1B Ni2 126.0(9) . .
C12B N1B Ni2 116.2(8) . .
N1B C12B C13B 112.4(12) . .
N1B C12B C15B 106.9(11) . .
C13B C12B C15B 109.6(12) . .
N1B C12B C14B 108.7(12) . .
C13B C12B C14B 112.0(14) . .
C15B C12B C14B 107.1(13) . .
C12B C13B H13D 109.5 . .
C12B C13B H13E 109.5 . .
H13D C13B H13E 109.5 . .
C12B C13B H13F 109.5 . .
H13D C13B H13F 109.5 . .
H13E C13B H13F 109.5 . .
C12B C14B H14D 109.5 . .
C12B C14B H14E 109.5 . .
H14D C14B H14E 109.5 . .
C12B C14B H14F 109.5 . .
H14D C14B H14F 109.5 . .
H14E C14B H14F 109.5 . .
O1B C15B O3B 120.1(13) . .
O1B C15B C12B 119.5(13) . .
O3B C15B C12B 120.3(11) . .
C2C C1C C11C 121.8(14) . .
C2C C1C C9C 119.9(13) . .
C11C C1C C9C 118.3(15) . .
O2C C2C C1C 124.8(13) . .
O2C C2C C3C 114.5(15) . .
C1C C2C C3C 120.7(14) . .
C4C C3C C2C 119.6(17) . .
C4C C3C H3C 120.2 . .
C2C C3C H3C 120.2 . .
C3C C4C C10C 121.6(15) . .
C3C C4C H4C 119.2 . .
C10C C4C H4C 119.2 . .
C6C C5C C10C 117.7(16) . .
C6C C5C H5C 121.1 . .
C10C C5C H5C 121.1 . .
C7C C6C C5C 121.5(18) . .
C7C C6C H6C 119.2 . .
C5C C6C H6C 119.2 . .
C6C C7C C8C 122(2) . .
C6C C7C H7C 118.9 . .
C8C C7C H7C 118.9 . .
C7C C8C C9C 119.7(16) . .
C7C C8C H8C 120.1 . .
C9C C8C H8C 120.1 . .
C10C C9C C8C 115.5(15) . .
C10C C9C C1C 119.5(16) . .
C8C C9C C1C 124.8(14) . .
C5C C10C C9C 123.0(18) . .
C5C C10C C4C 118.4(15) . .
C9C C10C C4C 118.5(15) . .
N1C C11C C1C 123.5(15) . .
N1C C11C H11C 118.3 . .
C1C C11C H11C 118.3 . .
C11C N1C C12C 121.9(13) . .
C11C N1C Ni3 126.8(10) . .
C12C N1C Ni3 111.3(9) . .
N1C C12C C15C 106.7(10) . .
N1C C12C C13C 109.0(12) . .
C15C C12C C13C 106.8(12) . .
N1C C12C C14C 112.2(12) . .
C15C C12C C14C 109.9(12) . .
C13C C12C C14C 111.9(12) . .
C12C C13C H13G 109.5 . .
C12C C13C H13H 109.5 . .
H13G C13C H13H 109.5 . .
C12C C13C H13I 109.5 . .
H13G C13C H13I 109.5 . .
H13H C13C H13I 109.5 . .
C12C C14C H14G 109.5 . .
C12C C14C H14H 109.5 . .
H14G C14C H14H 109.5 . .
C12C C14C H14I 109.5 . .
H14G C14C H14I 109.5 . .
H14H C14C H14I 109.5 . .
O3C C15C O1C 123.5(12) . .
O3C C15C C12C 123.1(12) . .
O1C C15C C12C 113.4(12) . .
C2D C1D C11D 116.8(15) . .
C2D C1D C9D 123.9(18) . .
C11D C1D C9D 119.3(17) . .
O2D C2D C1D 123.4(16) . .
O2D C2D C3D 121.4(15) . .
C1D C2D C3D 115.0(16) . .
C4D C3D C2D 123(2) . .
C4D C3D H3D 118.3 . .
C2D C3D H3D 118.3 . .
C3D C4D C10D 122(2) . .
C3D C4D H4D 119.1 . .
C10D C4D H4D 119.1 . .
C10D C5D C6D 120(3) . .
C10D C5D H5D 120.2 . .
C6D C5D H5D 120.2 . .
C5D C6D C7D 122(2) . .
C5D C6D H6D 119.0 . .
C7D C6D H6D 119.0 . .
C8D C7D C6D 120(3) . .
C8D C7D H7D 120.1 . .
C6D C7D H7D 120.1 . .
C7D C8D C9D 119(3) . .
C7D C8D H8D 120.7 . .
C9D C8D H8D 120.7 . .
C8D C9D C10D 123.0(19) . .
C8D C9D C1D 122(2) . .
C10D C9D C1D 114.9(18) . .
C4D C10D C5D 123(3) . .
C4D C10D C9D 120.1(18) . .
C5D C10D C9D 117(2) . .
O1D C11D C1D 129.7(17) . .
O1D C11D H11D 115.1 . .
C1D C11D H11D 115.1 . .
C11E C1E C2E 126.5(18) . .
C11E C1E C9E 117.9(17) . .
C2E C1E C9E 115.4(15) . .
O2E C2E C1E 124.3(15) . .
O2E C2E C3E 113.8(17) . .
C1E C2E C3E 121.9(18) . .
C4E C3E C2E 123.1(18) . .
C4E C3E H3E 118.4 . .
C2E C3E H3E 118.4 . .
C3E C4E C10E 115.4(15) . .
C3E C4E H4E 122.3 . .
C10E C4E H4E 122.3 . .
C6E C5E C10E 117.2(19) . .
C6E C5E H5E 121.4 . .
C10E C5E H5E 121.4 . .
C5E C6E C7E 125(2) . .
C5E C6E H6E 117.4 . .
C7E C6E H6E 117.4 . .
C6E C7E C8E 116(2) . .
C6E C7E H7E 121.8 . .
C8E C7E H7E 121.8 . .
C9E C8E C7E 116.3(17) . .
C9E C8E H8E 121.9 . .
C7E C8E H8E 121.9 . .
C10E C9E C8E 125.5(17) . .
C10E C9E C1E 116.9(16) . .
C8E C9E C1E 117.6(15) . .
C9E C10E C4E 126.4(18) . .
C9E C10E C5E 118.6(18) . .
C4E C10E C5E 114.8(16) . .
C1E C11E O1E 120.8(19) . .
C1E C11E H11E 119.6 . .
O1E C11E H11E 119.6 . .
O2F C1F O1F 122.5(11) . .
O2F C1F C2F 119.9(10) . .
O1F C1F C2F 117.1(9) . .
C1F C2F N1F 106.7(9) . .
C1F C2F C4F 107.4(12) . .
N1F C2F C4F 108.8(10) . .
C1F C2F C3F 110.8(10) . .
N1F C2F C3F 111.3(12) . .
C4F C2F C3F 111.6(10) . .
C2F N1F Ni1 110.5(7) . .
C2F N1F H1F1 109.6 . .
Ni1 N1F H1F1 109.6 . .
C2F N1F H1F2 109.6 . .
Ni1 N1F H1F2 109.6 . .
H1F1 N1F H1F2 108.1 . .
C2F C3F H3F1 109.5 . .
C2F C3F H3F2 109.5 . .
H3F1 C3F H3F2 109.5 . .
C2F C3F H3F3 109.5 . .
H3F1 C3F H3F3 109.5 . .
H3F2 C3F H3F3 109.5 . .
C2F C4F H4F1 109.5 . .
C2F C4F H4F2 109.5 . .
H4F1 C4F H4F2 109.5 . .
C2F C4F H4F3 109.5 . .
H4F1 C4F H4F3 109.5 . .
H4F2 C4F H4F3 109.5 . .
C1G O1G Ni2 117.5(8) . .
O2G C1G O1G 125.2(12) . .
O2G C1G C2G 116.6(10) . .
O1G C1G C2G 118.2(12) . .
N1G C2G C3G 109.0(11) . .
N1G C2G C4G 111.4(12) . .
C3G C2G C4G 111.6(12) . .
N1G C2G C1G 105.2(10) . .
C3G C2G C1G 106.1(11) . .
C4G C2G C1G 113.1(12) . .
C2G N1G Ni2 112.4(8) . .
C2G N1G H1G1 109.1 . .
Ni2 N1G H1G1 109.1 . .
C2G N1G H1G2 109.1 . .
Ni2 N1G H1G2 109.1 . .
H1G1 N1G H1G2 107.9 . .
C2G C3G H3G1 109.5 . .
C2G C3G H3G2 109.5 . .
H3G1 C3G H3G2 109.5 . .
C2G C3G H3G3 109.5 . .
H3G1 C3G H3G3 109.5 . .
H3G2 C3G H3G3 109.5 . .
C2G C4G H4G1 109.5 . .
C2G C4G H4G2 109.5 . .
H4G1 C4G H4G2 109.5 . .
C2G C4G H4G3 109.5 . .
H4G1 C4G H4G3 109.5 . .
H4G2 C4G H4G3 109.5 . .
O33 N13 O23 120.7(15) . .
O33 N13 O13 121.2(13) . .
O23 N13 O13 117.9(13) . .
O1M C1M H1M1 109.5 . .
O1M C1M H1M2 109.5 . .
H1M1 C1M H1M2 109.5 . .
O1M C1M H1M3 109.5 . .
H1M1 C1M H1M3 109.5 . .
H1M2 C1M H1M3 109.5 . .
O1X N1X O3X 122(2) . .
O1X N1X O2X 115(2) . .
O3X N1X O2X 122(2) . .
O3Y N1Y O1Y 118(3) . .
O3Y N1Y O2Y 123(3) . .
O1Y N1Y O2Y 114(3) . .
O3Y N1Y Dy31 153(3) . .
O1Y N1Y Dy31 67.5(17) . .
O2Y N1Y Dy31 47.0(17) . .
N2N C3N C4N 174(5) . .
C3N C4N H4N1 109.5 . .
C3N C4N H4N2 109.5 . .
H4N1 C4N H4N2 109.5 . .
C3N C4N H4N3 109.5 . .
H4N1 C4N H4N3 109.5 . .
H4N2 C4N H4N3 109.5 . .
N1N C1N C2N 170(8) . .
C1N C2N H2N1 109.5 . .
C1N C2N H2N2 109.5 . .
H2N1 C2N H2N2 109.5 . .
C1N C2N H2N3 109.5 . .
H2N1 C2N H2N3 109.5 . .
H2N2 C2N H2N3 109.5 . .

loop_
_geom_bond_atom_site_label_1
_geom_bond_atom_site_label_2
_geom_bond_distance
_geom_bond_site_symmetry_2
Dy11 Dy1 0.543(18) .
Dy11 Dy12 1.15(3) .
Dy11 O3 2.028(17) 2_666
Dy11 O1G 2.077(17) .
Dy11 O1 2.242(15) .
Dy11 O5 2.297(16) .
Dy11 O2 2.567(17) .
Dy11 O4 2.695(17) .
Dy11 O3 2.766(19) .
Dy11 O1F 2.816(19) .
Dy11 Ni2 3.088(17) .
Dy11 Dy32 3.21(3) .
Dy12 Dy1 0.61(2) .
Dy12 O1F 1.84(2) .
Dy12 O3 2.19(2) .
Dy12 O4 2.23(2) .
Dy12 O2 2.34(2) .
Dy12 O1 2.54(2) .
Dy12 O5 2.65(2) .
Dy12 O3 2.78(2) 2_666
Dy12 C1F 2.89(2) .
Dy12 Ni1 3.00(2) .
Dy12 Dy32 3.32(3) 2_666
Dy12 H3 2.5354 .
Dy21 Dy2 0.501(18) .
Dy21 Dy22 1.16(3) .
Dy21 O2D 1.90(2) .
Dy21 O2 2.029(19) 2_666
Dy21 O1 2.214(18) .
Dy21 O1D 2.267(19) .
Dy21 O1C 2.566(19) .
Dy21 O1M 2.572(19) .
Dy21 O2G 2.58(2) 2_666
Dy21 Dy32 2.64(3) .
Dy21 O2F 2.76(2) .
Dy21 C2D 2.84(2) .
Dy22 Dy2 0.67(2) .
Dy22 O2F 1.88(2) .
Dy22 O2G 1.89(2) 2_666
Dy22 O1M 2.10(2) .
Dy22 O1C 2.59(2) .
Dy22 O2 2.71(2) 2_666
Dy22 O1 2.75(2) .
Dy22 O1D 2.79(2) .
Dy22 Ni3 3.341(19) .
Dy22 Dy32 3.64(3) .
Dy31 Dy3 0.59(2) .
Dy31 Dy32 1.13(4) .
Dy31 O1X 1.89(3) .
Dy31 O2Y 1.91(3) .
Dy31 O3A 2.211(17) 2_666
Dy31 O1A 2.271(17) 2_666
Dy31 O1B 2.294(19) .
Dy31 O1Y 2.36(3) .
Dy31 O3B 2.526(17) .
Dy31 N1Y 2.54(4) .
Dy31 C15A 2.58(2) 2_666
Dy31 O3 2.689(19) 2_666
Dy32 Dy3 0.55(2) .
Dy32 O1 1.93(2) .
Dy32 O2 1.94(3) 2_666
Dy32 O2D 2.22(2) .
Dy32 O3 2.30(2) 2_666
Dy32 O3A 2.66(2) 2_666
Dy32 O1A 2.67(2) 2_666
Dy32 O1B 2.72(3) .
Dy32 O3B 2.78(2) .
Dy32 Dy2 3.06(2) .
Dy32 H1 2.4088 .
Dy41 Dy4 0.62(2) .
Dy41 Dy42 1.09(4) .
Dy41 O2B 1.980(19) .
Dy41 O5 2.023(17) .
Dy41 O23 2.09(2) .
Dy41 O13 2.422(17) .
Dy41 O2E 2.537(19) .
Dy41 N13 2.62(2) .
Dy41 O4 2.69(2) .
Dy41 O1E 2.74(2) .
Dy41 C2B 2.86(2) .
Dy41 O2A 2.88(2) .
Dy41 H5 2.4457 .
Dy42 Dy4 0.53(3) .
Dy42 O2A 1.81(3) .
Dy42 O2E 2.23(3) .
Dy42 O13 2.26(3) .
Dy42 O4 2.32(3) .
Dy42 O1E 2.47(3) .
Dy42 O5 2.58(3) .
Dy42 O23 2.79(3) .
Dy42 C2A 2.89(3) .
Dy42 N13 2.93(3) .
Dy42 Ni1 3.04(3) .
Dy1 O1F 2.351(8) .
Dy1 O3 2.358(7) 2_666
Dy1 O2 2.360(8) .
Dy1 O1 2.364(7) .
Dy1 O4 2.385(7) .
Dy1 O5 2.407(8) .
Dy1 O1G 2.417(8) .
Dy1 O3 2.459(8) .
Dy1 Ni2 3.464(2) .
Dy1 Ni1 3.492(2) .
Dy2 O1M 2.278(7) .
Dy2 O2G 2.305(9) 2_666
Dy2 O2D 2.328(10) .
Dy2 O2 2.335(8) 2_666
Dy2 O2F 2.336(8) .
Dy2 O1 2.368(7) .
Dy2 O1C 2.422(8) .
Dy2 O1D 2.475(9) .
Dy2 Ni3 3.287(2) .
Dy3 O1 2.341(7) .
Dy3 O2 2.387(9) 2_666
Dy3 O3 2.394(8) 2_666
Dy3 O1X 2.40(2) .
Dy3 O1B 2.427(11) .
Dy3 O3A 2.466(8) 2_666
Dy3 O1A 2.484(8) 2_666
Dy3 O2D 2.488(9) .
Dy3 O2Y 2.49(3) .
Dy3 O3B 2.515(8) .
Dy4 O2E 2.285(9) .
Dy4 O5 2.333(7) .
Dy4 O2A 2.333(8) .
Dy4 O4 2.362(8) .
Dy4 O1E 2.363(10) .
Dy4 O2B 2.396(9) .
Dy4 O13 2.450(9) .
Dy4 O23 2.540(11) .
Dy4 N13 2.900(14) .
Dy4 Ni1 3.415(2) .
Ni1 N1A 2.000(9) .
Ni1 O2A 2.012(8) .
Ni1 O1A 2.039(8) .
Ni1 O1F 2.071(7) .
Ni1 O4 2.097(8) .
Ni1 N1F 2.100(10) .
Ni2 N1B 1.969(11) .
Ni2 O2B 2.024(8) .
Ni2 O1G 2.063(8) .
Ni2 O3B 2.073(8) .
Ni2 N1G 2.086(10) .
Ni2 O5 2.096(8) .
Ni3 O2C 1.806(9) .
Ni3 N1C 1.841(12) .
Ni3 O1M 1.876(8) .
Ni3 O1C 1.876(8) .
O1 H1 0.8600 .
O2 Dy32 1.94(3) 2_666
O2 Dy21 2.028(19) 2_666
O2 Dy2 2.335(8) 2_666
O2 Dy3 2.387(9) 2_666
O2 Dy22 2.71(2) 2_666
O2 Dy31 2.83(2) 2_666
O2 H2 0.8600 .
O3 Dy11 2.028(17) 2_666
O3 Dy32 2.30(2) 2_666
O3 Dy1 2.358(7) 2_666
O3 Dy3 2.394(8) 2_666
O3 Dy31 2.689(19) 2_666
O3 Dy12 2.78(2) 2_666
O3 H3 0.8600 .
O4 H4 0.8600 .
O5 H5 0.8600 .
O2A C2A 1.323(14) .
C1A C2A 1.410(19) .
C1A C9A 1.445(18) .
C1A C11A 1.474(18) .
C2A C3A 1.411(17) .
C3A C4A 1.336(17) .
C3A H3A 0.9500 .
C4A C10A 1.41(2) .
C4A H4A 0.9500 .
C5A C6A 1.33(3) .
C5A C10A 1.419(19) .
C5A H5A 0.9500 .
C6A C7A 1.44(3) .
C6A H6A 0.9500 .
C7A C8A 1.39(2) .
C7A H7A 0.9500 .
C8A C9A 1.44(2) .
C8A H8A 0.9500 .
C9A C10A 1.40(2) .
C11A N1A 1.269(14) .
C11A H11A 0.9500 .
N1A C12A 1.492(15) .
C12A C13A 1.48(2) .
C12A C14A 1.524(17) .
C12A C15A 1.559(16) .
C13A H13A 0.9800 .
C13A H13B 0.9800 .
C13A H13C 0.9800 .
C14A H14A 0.9800 .
C14A H14B 0.9800 .
C14A H14C 0.9800 .
C15A O1A 1.243(15) .
C15A O3A 1.263(15) .
C15A Dy31 2.58(2) 2_666
C15A Dy3 2.849(12) 2_666
O1A Dy31 2.271(17) 2_666
O1A Dy3 2.484(8) 2_666
O1A Dy32 2.67(2) 2_666
O3A Dy31 2.211(17) 2_666
O3A Dy3 2.466(8) 2_666
O3A Dy32 2.66(2) 2_666
O2B C2B 1.348(15) .
C1B C2B 1.399(19) .
C1B C11B 1.433(17) .
C1B C9B 1.468(17) .
C2B C3B 1.431(17) .
C3B C4B 1.367(18) .
C3B H3B 0.9500 .
C4B C10B 1.38(2) .
C4B H4B 0.9500 .
C5B C6B 1.36(2) .
C5B C10B 1.416(18) .
C5B H5B 0.9500 .
C6B C7B 1.401(19) .
C6B H6B 0.9500 .
C7B C8B 1.40(2) .
C7B H7B 0.9500 .
C8B C9B 1.41(2) .
C8B H8B 0.9500 .
C9B C10B 1.397(17) .
C11B N1B 1.320(15) .
C11B H11B 0.9500 .
N1B C12B 1.484(16) .
C12B C13B 1.52(2) .
C12B C15B 1.527(19) .
C12B C14B 1.53(2) .
C13B H13D 0.9800 .
C13B H13E 0.9800 .
C13B H13F 0.9800 .
C14B H14D 0.9800 .
C14B H14E 0.9800 .
C14B H14F 0.9800 .
C15B O1B 1.256(14) .
C15B O3B 1.263(16) .
O2C C2C 1.323(17) .
C1C C2C 1.38(2) .
C1C C11C 1.436(18) .
C1C C9C 1.46(2) .
C2C C3C 1.426(19) .
C3C C4C 1.39(2) .
C3C H3C 0.9500 .
C4C C10C 1.43(2) .
C4C H4C 0.9500 .
C5C C6C 1.39(3) .
C5C C10C 1.39(2) .
C5C H5C 0.9500 .
C6C C7C 1.35(2) .
C6C H6C 0.9500 .
C7C C8C 1.37(2) .
C7C H7C 0.9500 .
C8C C9C 1.45(2) .
C8C H8C 0.9500 .
C9C C10C 1.418(19) .
C11C N1C 1.257(17) .
C11C H11C 0.9500 .
N1C C12C 1.504(16) .
C12C C15C 1.532(18) .
C12C C13C 1.55(2) .
C12C C14C 1.57(2) .
C13C H13G 0.9800 .
C13C H13H 0.9800 .
C13C H13I 0.9800 .
C14C H14G 0.9800 .
C14C H14H 0.9800 .
C14C H14I 0.9800 .
C15C O3C 1.227(14) .
C15C O1C 1.309(15) .
O2D C2D 1.250(17) .
C1D C2D 1.40(2) .
C1D C11D 1.41(3) .
C1D C9D 1.49(2) .
C2D C3D 1.47(3) .
C3D C4D 1.34(3) .
C3D H3D 0.9500 .
C4D C10D 1.41(3) .
C4D H4D 0.9500 .
C5D C10D 1.41(3) .
C5D C6D 1.43(4) .
C5D H5D 0.9500 .
C6D C7D 1.46(4) .
C6D H6D 0.9500 .
C7D C8D 1.37(3) .
C7D H7D 0.9500 .
C8D C9D 1.44(3) .
C8D H8D 0.9500 .
C9D C10D 1.47(3) .
C11D O1D 1.25(2) .
C11D H11D 0.9500 .
O2E C2E 1.38(2) .
C1E C11E 1.31(2) .
C1E C2E 1.40(2) .
C1E C9E 1.55(2) .
C2E C3E 1.42(2) .
C3E C4E 1.38(2) .
C3E H3E 0.9500 .
C4E C10E 1.40(2) .
C4E H4E 0.9500 .
C5E C6E 1.33(3) .
C5E C10E 1.47(2) .
C5E H5E 0.9500 .
C6E C7E 1.45(3) .
C6E H6E 0.9500 .
C7E C8E 1.47(2) .
C7E H7E 0.9500 .
C8E C9E 1.39(2) .
C8E H8E 0.9500 .
C9E C10E 1.38(2) .
C11E O1E 1.321(19) .
C11E H11E 0.9500 .
O1F C1F 1.286(13) .
O2F C1F 1.243(12) .
C1F C2F 1.506(16) .
C2F N1F 1.507(15) .
C2F C4F 1.533(19) .
C2F C3F 1.534(17) .
N1F H1F1 0.9100 .
N1F H1F2 0.9100 .
C3F H3F1 0.9800 .
C3F H3F2 0.9800 .
C3F H3F3 0.9800 .
C4F H4F1 0.9800 .
C4F H4F2 0.9800 .
C4F H4F3 0.9800 .
O1G C1G 1.266(13) .
O2G C1G 1.251(14) .
O2G Dy22 1.89(2) 2_666
O2G Dy2 2.305(9) 2_666
O2G Dy21 2.58(2) 2_666
C1G C2G 1.556(18) .
C2G N1G 1.512(18) .
C2G C3G 1.530(17) .
C2G C4G 1.531(18) .
N1G H1G1 0.9100 .
N1G H1G2 0.9100 .
C3G H3G1 0.9800 .
C3G H3G2 0.9800 .
C3G H3G3 0.9800 .
C4G H4G1 0.9800 .
C4G H4G2 0.9800 .
C4G H4G3 0.9800 .
O13 N13 1.296(16) .
O23 N13 1.263(14) .
N13 O33 1.250(15) .
O1M C1M 1.410(13) .
C1M H1M1 0.9800 .
C1M H1M2 0.9800 .
C1M H1M3 0.9800 .
O1X N1X 1.271(17) .
O2X N1X 1.304(17) .
O3X N1X 1.292(16) .
O1Y N1Y 1.279(18) .
O2Y N1Y 1.289(19) .
O3Y N1Y 1.268(18) .
N2N C3N 1.12(5) .
C3N C4N 1.46(6) .
C4N H4N1 0.9800 .
C4N H4N2 0.9800 .
C4N H4N3 0.9800 .
N1N C1N 1.01(6) .
C1N C2N 1.24(7) .
C2N H2N1 0.9800 .
C2N H2N2 0.9800 .
C2N H2N3 0.9800 .

loop_
_geom_hbond_atom_site_label_D
_geom_hbond_atom_site_label_H
_geom_hbond_atom_site_label_A
_geom_hbond_distance_DH
_geom_hbond_distance_HA
_geom_hbond_distance_DA
_geom_hbond_angle_DHA
_geom_hbond_site_symmetry_A
O1 H1 O3C 0.86 2.04 2.873(12) 162.3 .
O2 H2 O1D 0.86 2.36 2.820(12) 114.0 2_666
O3 H3 O2F 0.86 2.45 3.138(11) 137.9 .
O3 H3 O2X 0.86 2.19 2.88(2) 138.2 2_666
O3 H3 O1Y 0.86 2.24 2.71(2) 113.7 2_666
O5 H5 O3C 0.86 2.10 2.948(11) 170.5 .
C3A H3A O13 0.95 2.43 3.191(18) 137.4 .
C13B H13E O3C 0.98 2.50 3.41(2) 153.0 .
C3D H3D O1B 0.95 2.25 3.03(2) 139.1 .
N1F H1F1 O3Y 0.91 2.44 3.33(4) 165.8 2_666
C3F H3F1 O2X 0.98 2.44 3.23(3) 137.4 2_666
C4F H4F3 O2A 0.98 2.60 3.450(15) 145.7 .
N1G H1G1 O3X 0.91 2.26 3.16(2) 167.4 .
C4G H4G1 O2X 0.98 2.34 3.11(3) 135.6 .
